data_7207277
loop_
_publ_author_name
'Katsenis, Athanassios D.'
'Inglis, Ross'
'Prescimone, Alessandro'
'Brechin, Euan K.'
'Papaefstathiou, Giannis S.'

_publ_section_title
;
 Two-dimensional frameworks built from Single-Molecule Magnets
;
_journal_issue 4
_journal_name_full CrystEngComm
_journal_page_first 1216
_journal_paper_doi 10.1039/c2ce06536c
_journal_volume 14
_journal_year 2012
_chemical_formula_moiety 'C221 H206 Mn24 N24 O98, C H4 O, 2(C H4 O), 0.5(H2 O)'
_chemical_formula_sum 'C224 H220 Mn24 N24 O101.5'
_chemical_formula_weight 6190.80
_chemical_name_systematic
;
?
;
_space_group_IT_number 2
_symmetry_cell_setting triclinic
_symmetry_space_group_name_Hall '-P 1'
_symmetry_space_group_name_H-M 'P -1'
_atom_sites_solution_hydrogens geom
_atom_sites_solution_primary direct
_atom_sites_solution_secondary difmap
_audit_creation_method SHELXL-97
_cell_angle_alpha 99.792(2)
_cell_angle_beta 90.436(2)
_cell_angle_gamma 97.756(2)
_cell_formula_units_Z 1
_cell_length_a 12.5838(4)
_cell_length_b 19.5656(5)
_cell_length_c 25.6050(6)
_cell_measurement_reflns_used 18019
_cell_measurement_temperature 100(2)
_cell_measurement_theta_max 73.5374
_cell_measurement_theta_min 2.3119
_cell_volume 6152.5(3)
_computing_molecular_graphics Shelxp
_computing_publication_material 'Platon, encifer'
_computing_structure_refinement 'SHELXL-97 (Sheldrick, 2008)'
_computing_structure_solution 'Shelxs Sheldrick'
_diffrn_ambient_temperature 100(2)
_diffrn_detector_area_resol_mean 10.3147
_diffrn_measured_fraction_theta_full 0.9997
_diffrn_measured_fraction_theta_max 0.974
_diffrn_measurement_details
;
1 omega -108.00 -75.00 1.0000 5.0000
omega____ theta____ kappa____ phi______ frames
- -39.8164 -134.0000 -1.0000 33

2 omega -111.00 -13.00 1.0000 5.0000
omega____ theta____ kappa____ phi______ frames
- -39.8164 -44.0000 -169.0000 98

3 omega -114.00 -71.00 1.0000 5.0000
omega____ theta____ kappa____ phi______ frames
- -39.8164 -134.0000 -65.0000 43

4 omega -63.00 36.00 1.0000 5.0000
omega____ theta____ kappa____ phi______ frames
- -39.8164 37.0000 0.0000 99

5 omega 37.00 102.00 1.0000 5.0000
omega____ theta____ kappa____ phi______ frames
- 39.8164 -134.0000 178.0000 65

6 omega 73.00 127.00 1.0000 5.0000
omega____ theta____ kappa____ phi______ frames
- 39.8164 179.0000 120.0000 54

7 omega 33.00 126.00 1.0000 20.0000
omega____ theta____ kappa____ phi______ frames
- 107.1667 -134.0000 114.0000 93

8 omega 110.00 163.00 1.0000 20.0000
omega____ theta____ kappa____ phi______ frames
- 107.1667 125.0000 30.0000 53

9 omega 50.00 77.00 1.0000 20.0000
omega____ theta____ kappa____ phi______ frames
- 107.1667 -45.0000 -30.0000 27

10 omega 33.00 77.00 1.0000 20.0000
omega____ theta____ kappa____ phi______ frames
- 107.1667 -45.0000 90.0000 44

11 omega 80.00 176.00 1.0000 20.0000
omega____ theta____ kappa____ phi______ frames
- 107.1667 45.0000 -120.0000 96

12 omega 88.00 123.00 1.0000 20.0000
omega____ theta____ kappa____ phi______ frames
- 107.1667 45.0000 -150.0000 35

13 omega 94.00 178.00 1.0000 20.0000
omega____ theta____ kappa____ phi______ frames
- 107.1667 125.0000 120.0000 84

14 omega 145.00 178.00 1.0000 20.0000
omega____ theta____ kappa____ phi______ frames
- 107.1667 125.0000 60.0000 33

15 omega 95.00 140.00 1.0000 20.0000
omega____ theta____ kappa____ phi______ frames
- 107.1667 125.0000 60.0000 45

16 omega 37.00 75.00 1.0000 20.0000
omega____ theta____ kappa____ phi______ frames
- 107.1667 -45.0000 -90.0000 38

17 omega 93.00 122.00 1.0000 20.0000
omega____ theta____ kappa____ phi______ frames
- 107.1667 45.0000 -180.0000 29

18 omega 134.00 171.00 1.0000 20.0000
omega____ theta____ kappa____ phi______ frames
- 107.1667 45.0000 -180.0000 37

19 omega 79.00 107.00 1.0000 20.0000
omega____ theta____ kappa____ phi______ frames
- 107.1667 -77.0000 60.0000 28

20 omega 94.00 165.00 1.0000 20.0000
omega____ theta____ kappa____ phi______ frames
- 107.1667 45.0000 120.0000 71

21 omega 31.00 131.00 1.0000 20.0000
omega____ theta____ kappa____ phi______ frames
- 107.1667 -77.0000 90.0000 100

22 omega 60.00 119.00 1.0000 20.0000
omega____ theta____ kappa____ phi______ frames
- 107.1667 -123.0000 -91.0000 59

23 omega -119.00 -6.00 1.0000 5.0000
omega____ theta____ kappa____ phi______ frames
- -39.8164 -77.0000 30.0000 113

24 omega -129.00 -34.00 1.0000 5.0000
omega____ theta____ kappa____ phi______ frames
- -39.8164 179.0000 120.0000 95

25 omega -116.00 -14.00 1.0000 5.0000
omega____ theta____ kappa____ phi______ frames
- -39.8164 -37.0000 -90.0000 102

26 omega -114.00 -67.00 1.0000 5.0000
omega____ theta____ kappa____ phi______ frames
- -39.8164 -135.0000 -64.0000 47

27 omega -119.00 -6.00 1.0000 5.0000
omega____ theta____ kappa____ phi______ frames
- -39.8164 -77.0000 -150.0000 113

28 omega -119.00 -6.00 1.0000 5.0000
omega____ theta____ kappa____ phi______ frames
- -39.8164 -77.0000 120.0000 113

29 omega -140.00 -28.00 1.0000 20.0000
omega____ theta____ kappa____ phi______ frames
- -61.5000 -77.0000 -60.0000 112

30 omega -140.00 -28.00 1.0000 20.0000
omega____ theta____ kappa____ phi______ frames
- -61.5000 -77.0000 30.0000 112

31 omega -140.00 -28.00 1.0000 20.0000
omega____ theta____ kappa____ phi______ frames
- -61.5000 -77.0000 120.0000 112

32 omega -140.00 -28.00 1.0000 20.0000
omega____ theta____ kappa____ phi______ frames
- -61.5000 -77.0000 -159.0000 112

33 omega 46.00 178.00 1.0000 20.0000
omega____ theta____ kappa____ phi______ frames
- 107.1667 15.0000 30.0000 132

34 omega 74.00 178.00 1.0000 20.0000
omega____ theta____ kappa____ phi______ frames
- 107.1667 77.0000 30.0000 104

35 omega 80.00 178.00 1.0000 20.0000
omega____ theta____ kappa____ phi______ frames
- 107.1667 45.0000 150.0000 98

36 omega 74.00 178.00 1.0000 20.0000
omega____ theta____ kappa____ phi______ frames
- 107.1667 77.0000 -90.0000 104

37 omega 28.00 141.00 1.0000 20.0000
omega____ theta____ kappa____ phi______ frames
- 107.1667 -77.0000 -150.0000 113

38 omega 32.00 77.00 1.0000 20.0000
omega____ theta____ kappa____ phi______ frames
- 107.1667 -45.0000 150.0000 45

39 omega 32.00 77.00 1.0000 20.0000
omega____ theta____ kappa____ phi______ frames
- 107.1667 -45.0000 120.0000 45

40 omega 80.00 178.00 1.0000 20.0000
omega____ theta____ kappa____ phi______ frames
- 107.1667 45.0000 90.0000 98

41 omega -119.00 -6.00 1.0000 5.0000
omega____ theta____ kappa____ phi______ frames
- -39.8164 -77.0000 -60.0000 113

42 omega -116.00 -14.00 1.0000 5.0000
omega____ theta____ kappa____ phi______ frames
- -39.8164 -37.0000 0.0000 102

43 omega -73.00 39.00 1.0000 5.0000
omega____ theta____ kappa____ phi______ frames
- -39.8164 77.0000 120.0000 112

44 omega -129.00 -34.00 1.0000 5.0000
omega____ theta____ kappa____ phi______ frames
- -39.8164 179.0000 -90.0000 95

45 omega 29.00 102.00 1.0000 5.0000
omega____ theta____ kappa____ phi______ frames
- 39.8164 -134.0000 114.0000 73

;
_diffrn_measurement_device_type 'SuperNova, Dual, Cu at zero, Atlas'
_diffrn_measurement_method 'Omega scans'
_diffrn_radiation_monochromator mirror
_diffrn_radiation_source 'SuperNova (Cu) X-ray Source'
_diffrn_radiation_type 'Cu K\a'
_diffrn_radiation_wavelength 1.5418
_diffrn_reflns_av_R_equivalents 0.1296
_diffrn_reflns_av_sigmaI/netI 0.1600
_diffrn_reflns_limit_h_max 15
_diffrn_reflns_limit_h_min -13
_diffrn_reflns_limit_k_max 24
_diffrn_reflns_limit_k_min -24
_diffrn_reflns_limit_l_max 31
_diffrn_reflns_limit_l_min -31
_diffrn_reflns_number 121047
_diffrn_reflns_theta_full 66.49
_diffrn_reflns_theta_max 73.70
_diffrn_reflns_theta_min 2.31
_exptl_absorpt_coefficient_mu 10.495
_exptl_absorpt_correction_T_max 0.7500
_exptl_absorpt_correction_T_min 0.2733
_exptl_absorpt_correction_type multi-scan
_exptl_absorpt_process_details
;
CrysAlisPro, Oxford Diffraction Ltd.,
Version 1.171.33.55 (release 05-01-2010 CrysAlis171 .NET)
(compiled Jan 5 2010,16:28:46)
Empirical absorption correction using spherical harmonics,
implemented in SCALE3 ABSPACK scaling algorithm.
;
_exptl_crystal_colour black
_exptl_crystal_density_diffrn 1.671
_exptl_crystal_density_method 'not measured'
_exptl_crystal_description rhomboid
_exptl_crystal_F_000 3144
_exptl_crystal_recrystallization_method 'slow evaporation of MeOH solution'
_exptl_crystal_size_max 0.2121
_exptl_crystal_size_mid 0.1266
_exptl_crystal_size_min 0.0279
_refine_diff_density_max 1.342
_refine_diff_density_min -0.689
_refine_diff_density_rms 0.102
_refine_ls_extinction_method none
_refine_ls_goodness_of_fit_ref 0.919
_refine_ls_hydrogen_treatment constr
_refine_ls_matrix_type full
_refine_ls_number_parameters 1672
_refine_ls_number_reflns 24245
_refine_ls_number_restraints 0
_refine_ls_restrained_S_all 0.919
_refine_ls_R_factor_all 0.1601
_refine_ls_R_factor_gt 0.0674
_refine_ls_shift/su_max 0.002
_refine_ls_shift/su_mean 0.000
_refine_ls_structure_factor_coef Fsqd
_refine_ls_weighting_details 'calc w=1/[\s^2^(Fo^2^)+(0.0761P)^2^+0.0000P] where P=(Fo^2^+2Fc^2^)/3'
_refine_ls_weighting_scheme calc
_refine_ls_wR_factor_gt 0.1494
_refine_ls_wR_factor_ref 0.1759
_reflns_number_gt 10819
_reflns_number_total 24245
_reflns_threshold_expression >2sigma(I)
_cod_data_source_file c2ce06536c.txt
_cod_data_source_block eb0046
_cod_original_formula_sum 'C224 H220 Mn24 N24 O101.50'
_cod_database_code 7207277

loop_
_symmetry_equiv_pos_as_xyz
'x, y, z'
'-x, -y, -z'

loop_
_atom_site_label
_atom_site_type_symbol
_atom_site_fract_x
_atom_site_fract_y
_atom_site_fract_z
_atom_site_U_iso_or_equiv
_atom_site_adp_type
_atom_site_occupancy
_atom_site_symmetry_multiplicity
_atom_site_calc_flag
_atom_site_refinement_flags
_atom_site_disorder_assembly
_atom_site_disorder_group
Mn1 Mn 0.49667(10) 0.89705(6) 0.22439(4) 0.0306(3) Uani 1 1 d . . .
Mn2 Mn 0.34159(10) 0.85424(6) 0.31840(4) 0.0290(3) Uani 1 1 d . A .
Mn3 Mn 0.56849(10) 0.79531(6) 0.29756(5) 0.0310(3) Uani 1 1 d . . .
O1 O 0.4574(4) 0.8393(2) 0.27440(18) 0.0307(12) Uani 1 1 d . . .
C1A C 0.5728(6) 0.9259(4) 0.1219(3) 0.0348(19) Uani 1 1 d . . .
O1A O 0.5206(4) 0.9420(2) 0.16643(19) 0.0360(13) Uani 1 1 d . . .
O2A O 0.6223(4) 0.7823(2) 0.2273(2) 0.0365(13) Uani 1 1 d . . .
C2A C 0.6430(6) 0.8757(4) 0.1153(3) 0.0332(19) Uani 1 1 d . . .
C3A C 0.6956(7) 0.8629(4) 0.0670(3) 0.047(2) Uani 1 1 d . . .
H3A H 0.7430 0.8286 0.0622 0.057 Uiso 1 1 calc R . .
C4A C 0.6798(7) 0.8989(5) 0.0271(3) 0.054(2) Uani 1 1 d . . .
H4A H 0.7158 0.8898 -0.0053 0.064 Uiso 1 1 calc R . .
C5A C 0.6113(8) 0.9484(5) 0.0342(3) 0.054(3) Uani 1 1 d . . .
H5A H 0.6005 0.9737 0.0065 0.065 Uiso 1 1 calc R . .
C6A C 0.5584(7) 0.9620(4) 0.0805(3) 0.045(2) Uani 1 1 d . . .
H6A H 0.5112 0.9964 0.0844 0.054 Uiso 1 1 calc R . .
C21A C 0.6565(6) 0.8324(4) 0.1541(3) 0.0359(19) Uani 1 1 d . . .
H21A H 0.7083 0.8011 0.1478 0.043 Uiso 1 1 calc R . .
N22A N 0.6035(5) 0.8329(3) 0.1969(2) 0.0338(16) Uani 1 1 d . . .
O1B O 0.2146(4) 0.8633(2) 0.35682(19) 0.0315(12) Uani 1 1 d . . .
C1B C 0.1208(6) 0.8779(3) 0.3398(3) 0.0299(17) Uani 1 1 d . . .
C2B C 0.1100(6) 0.9104(3) 0.2945(3) 0.0264(16) Uani 1 1 d . . .
O2B O 0.3672(4) 0.9392(2) 0.23508(19) 0.0330(12) Uani 1 1 d . . .
C3B C 0.0100(6) 0.9259(4) 0.2803(3) 0.038(2) Uani 1 1 d . . .
H3B H 0.0040 0.9484 0.2505 0.045 Uiso 1 1 calc R . .
C4B C -0.0802(6) 0.9097(4) 0.3082(3) 0.0368(19) Uani 1 1 d . . .
H4B H -0.1476 0.9204 0.2975 0.044 Uiso 1 1 calc R . .
C5B C -0.0717(7) 0.8772(4) 0.3526(3) 0.039(2) Uani 1 1 d . . .
H5B H -0.1336 0.8655 0.3720 0.047 Uiso 1 1 calc R . .
C6B C 0.0270(6) 0.8622(4) 0.3680(3) 0.0321(18) Uani 1 1 d . . .
H6B H 0.0319 0.8408 0.3984 0.039 Uiso 1 1 calc R . .
C21B C 0.1997(6) 0.9294(3) 0.2624(3) 0.0313(18) Uani 1 1 d . . .
H21B H 0.1885 0.9560 0.2355 0.038 Uiso 1 1 calc R . .
N22B N 0.2929(5) 0.9126(3) 0.2682(2) 0.0315(15) Uani 1 1 d . . .
O1C O 0.6748(4) 0.7441(2) 0.3154(2) 0.0363(13) Uani 1 1 d . . .
C1C C 0.6924(7) 0.7195(4) 0.3599(3) 0.0371(19) Uani 1 1 d . . .
C2C C 0.6223(7) 0.7251(4) 0.4021(3) 0.040(2) Uani 1 1 d . . .
O2C O 0.3912(4) 0.8049(3) 0.36986(19) 0.0352(13) Uani 1 1 d . . .
C3C C 0.6433(8) 0.6953(5) 0.4463(4) 0.057(3) Uani 1 1 d . . .
H3C H 0.5936 0.6958 0.4741 0.069 Uiso 1 1 calc R . .
C4C C 0.7366(9) 0.6645(5) 0.4502(4) 0.069(3) Uani 1 1 d . . .
H4C H 0.7529 0.6471 0.4813 0.083 Uiso 1 1 calc R . .
C5C C 0.8044(9) 0.6600(5) 0.4083(4) 0.071(3) Uani 1 1 d . . .
H5C H 0.8663 0.6374 0.4100 0.085 Uiso 1 1 calc R . .
C6C C 0.7837(8) 0.6880(5) 0.3636(3) 0.052(2) Uani 1 1 d . . .
H6C H 0.8324 0.6856 0.3353 0.063 Uiso 1 1 calc R . .
C21C C 0.5233(7) 0.7557(4) 0.4024(3) 0.040(2) Uani 1 1 d . . .
H21C H 0.4796 0.7547 0.4324 0.048 Uiso 1 1 calc R . .
N22C N 0.4910(5) 0.7842(3) 0.3640(2) 0.0309(15) Uani 1 1 d . . .
O1P O 0.2582(4) 0.7573(3) 0.2643(2) 0.0483(15) Uani 1 1 d . . .
H1P H 0.2943 0.7539 0.2367 0.072 Uiso 0.65(2) 1 d PR A 1
H1P' H 0.2692 0.7235 0.2789 0.072 Uiso 0.35(2) 1 d PR A 2
C2P C 0.1521(10) 0.7423(7) 0.2465(6) 0.043(4) Uiso 0.65(2) 1 d P A 1
H2P1 H 0.1404 0.6962 0.2238 0.065 Uiso 0.65(2) 1 calc PR A 1
H2P2 H 0.1354 0.7779 0.2262 0.065 Uiso 0.65(2) 1 calc PR A 1
H2P3 H 0.1054 0.7422 0.2770 0.065 Uiso 0.65(2) 1 calc PR A 1
C2P' C 0.178(2) 0.7156(14) 0.2753(12) 0.054(9) Uiso 0.35(2) 1 d P A 2
H2P4 H 0.1584 0.6784 0.2447 0.081 Uiso 0.35(2) 1 calc PR A 2
H2P5 H 0.1171 0.7415 0.2839 0.081 Uiso 0.35(2) 1 calc PR A 2
H2P6 H 0.1968 0.6950 0.3059 0.081 Uiso 0.35(2) 1 calc PR A 2
O1Q O 0.4220(4) 0.9551(2) 0.36940(19) 0.0377(13) Uani 1 1 d . . .
H1Q H 0.4029 0.9529 0.4005 0.056 Uiso 1 1 d R A .
C2Q C 0.4077(8) 1.0277(4) 0.3605(4) 0.067(3) Uani 1 1 d . A .
H2Q1 H 0.4496 1.0626 0.3875 0.101 Uiso 1 1 calc R . .
H2Q2 H 0.3316 1.0335 0.3629 0.101 Uiso 1 1 calc R . .
H2Q3 H 0.4326 1.0341 0.3252 0.101 Uiso 1 1 calc R . .
C1D C 0.6873(6) 1.0173(4) 0.3614(3) 0.0303(17) Uani 1 1 d . . .
C2D C 0.7280(6) 1.0780(3) 0.3435(3) 0.0294(17) Uani 1 1 d . . .
H2D H 0.7257 1.0795 0.3067 0.035 Uiso 1 1 calc R . .
C3D C 0.7717(6) 1.1364(3) 0.3788(3) 0.0289(17) Uani 1 1 d . . .
C4D C 0.7706(6) 1.1341(4) 0.4326(3) 0.0356(19) Uani 1 1 d . . .
H4D H 0.8026 1.1739 0.4570 0.043 Uiso 1 1 calc R . .
C5D C 0.7240(6) 1.0756(4) 0.4516(3) 0.038(2) Uani 1 1 d . . .
C6D C 0.6836(6) 1.0156(4) 0.4148(3) 0.038(2) Uani 1 1 d . . .
H6D H 0.6537 0.9740 0.4269 0.046 Uiso 1 1 calc R . .
C11D C 0.6435(6) 0.9531(4) 0.3219(3) 0.0350(19) Uani 1 1 d . . .
O12D O 0.6514(4) 0.8944(2) 0.33314(19) 0.0350(13) Uani 1 1 d . . .
O13D O 0.6062(4) 0.9647(2) 0.27781(19) 0.0354(13) Uani 1 1 d . . .
C31D C 0.8249(6) 1.2016(4) 0.3605(3) 0.0343(19) Uani 1 1 d . . .
O32D O 0.8669(5) 1.2508(3) 0.3956(2) 0.0477(16) Uani 1 1 d . . .
O33D O 0.8240(4) 1.2017(2) 0.31098(19) 0.0344(12) Uani 1 1 d . . .
C51D C 0.7152(7) 1.0764(4) 0.5094(3) 0.045(2) Uani 1 1 d . . .
O52D O 0.6491(5) 1.0348(3) 0.5277(2) 0.065(2) Uani 1 1 d . . .
O53D O 0.7746(4) 1.1284(2) 0.53846(19) 0.0402(14) Uani 1 1 d . . .
H53D H 0.7662 1.1258 0.5706 0.060 Uiso 1 1 calc R . .
Mn4 Mn 1.04453(11) 1.28534(6) 0.38542(5) 0.0357(3) Uani 1 1 d . . .
Mn5 Mn 0.93721(10) 1.25960(5) 0.26757(4) 0.0284(3) Uani 1 1 d . . .
Mn6 Mn 0.99818(11) 1.41814(6) 0.33252(5) 0.0369(3) Uani 1 1 d . B .
O2 O 1.0038(4) 1.3223(2) 0.32648(18) 0.0341(13) Uani 1 1 d . . .
O1E O 1.0809(5) 1.2438(3) 0.4419(2) 0.0534(17) Uani 1 1 d . . .
C1E C 1.0848(7) 1.1762(4) 0.4444(3) 0.046(2) Uani 1 1 d . . .
C2E C 1.0747(7) 1.1231(4) 0.3993(3) 0.041(2) Uani 1 1 d . . .
O2E O 1.0365(4) 1.1945(2) 0.28015(18) 0.0348(13) Uani 1 1 d . . .
C3E C 1.0796(8) 1.0539(4) 0.4072(3) 0.052(3) Uani 1 1 d . . .
H3E H 1.0709 1.0172 0.3774 0.062 Uiso 1 1 calc R . .
C4E C 1.0964(10) 1.0379(5) 0.4563(4) 0.072(3) Uani 1 1 d . . .
H4E H 1.1031 0.9912 0.4601 0.087 Uiso 1 1 calc R . .
C5E C 1.1038(9) 1.0906(5) 0.5004(4) 0.073(3) Uani 1 1 d . . .
H5E H 1.1114 1.0793 0.5348 0.087 Uiso 1 1 calc R . .
C6E C 1.1001(9) 1.1593(5) 0.4950(3) 0.064(3) Uani 1 1 d . . .
H6E H 1.1079 1.1951 0.5254 0.077 Uiso 1 1 calc R . .
C21E C 1.0594(6) 1.1337(4) 0.3467(3) 0.038(2) Uani 1 1 d . . .
H21E H 1.0551 1.0942 0.3191 0.046 Uiso 1 1 calc R . .
N22E N 1.0506(5) 1.1951(3) 0.3337(2) 0.0340(15) Uani 1 1 d . . .
C1F C 0.7654(7) 1.2083(4) 0.1887(3) 0.038(2) Uani 1 1 d . . .
O1F O 0.8695(4) 1.2042(2) 0.20316(18) 0.0297(12) Uani 1 1 d . . .
O2F O 0.9303(5) 1.4048(2) 0.2638(2) 0.0433(14) Uani 1 1 d . . .
C2F C 0.7243(6) 1.2723(4) 0.1949(3) 0.0375(19) Uani 1 1 d . . .
C3F C 0.6198(7) 1.2734(4) 0.1769(3) 0.048(2) Uani 1 1 d . . .
H3F H 0.5917 1.3167 0.1819 0.057 Uiso 1 1 calc R . .
C4F C 0.5563(8) 1.2141(5) 0.1520(4) 0.071(3) Uani 1 1 d . . .
H4F H 0.4852 1.2158 0.1401 0.085 Uiso 1 1 calc R . .
C5F C 0.5983(8) 1.1522(5) 0.1450(5) 0.086(4) Uani 1 1 d . . .
H5F H 0.5551 1.1105 0.1283 0.103 Uiso 1 1 calc R . .
C6F C 0.7032(7) 1.1490(4) 0.1617(4) 0.057(3) Uani 1 1 d . . .
H6F H 0.7318 1.1059 0.1545 0.069 Uiso 1 1 calc R . .
C21F C 0.7858(7) 1.3368(4) 0.2201(3) 0.041(2) Uani 1 1 d . . .
H21F H 0.7606 1.3794 0.2163 0.049 Uiso 1 1 calc R . .
N22F N 0.8732(5) 1.3404(3) 0.2478(2) 0.0357(16) Uani 1 1 d . . .
O1G O 1.0096(5) 1.5152(3) 0.3359(2) 0.0516(16) Uani 1 1 d . . .
C1G C 1.0495(7) 1.5679(4) 0.3739(3) 0.043(2) Uani 1 1 d . . .
C2G C 1.0755(7) 1.5586(4) 0.4260(3) 0.042(2) Uani 1 1 d . . .
O2G O 1.0444(5) 1.3732(3) 0.4316(2) 0.0459(15) Uani 1 1 d . . .
C3G C 1.1074(7) 1.6171(4) 0.4649(4) 0.052(2) Uani 1 1 d . . .
H3G H 1.1190 1.6112 0.5005 0.062 Uiso 1 1 calc R . .
C4G C 1.1221(8) 1.6832(5) 0.4523(4) 0.068(3) Uani 1 1 d . . .
H4G H 1.1412 1.7230 0.4792 0.082 Uiso 1 1 calc R . .
C5G C 1.1084(8) 1.6915(4) 0.3991(4) 0.069(3) Uani 1 1 d . . .
H5G H 1.1248 1.7364 0.3893 0.082 Uiso 1 1 calc R . .
C6G C 1.0714(8) 1.6343(4) 0.3618(4) 0.060(3) Uani 1 1 d . . .
H6G H 1.0603 1.6405 0.3262 0.072 Uiso 1 1 calc R . .
C21G C 1.0704(6) 1.4904(4) 0.4402(3) 0.041(2) Uani 1 1 d . . .
H21G H 1.0859 1.4886 0.4763 0.049 Uiso 1 1 calc R . .
N22G N 1.0468(5) 1.4313(3) 0.4086(2) 0.0379(16) Uani 1 1 d . . .
O1R O 1.2198(5) 1.3202(3) 0.3720(2) 0.0597(18) Uani 1 1 d . . .
H1R H 1.2307 1.3081 0.3396 0.089 Uiso 1 1 d R . .
H1R' H 1.2656 1.3046 0.3891 0.089 Uiso 0.50 1 d PR . .
C2R C 1.3057(12) 1.2917(8) 0.4044(6) 0.038(4) Uiso 0.50 1 d P . .
H2R1 H 1.3778 1.3103 0.3949 0.057 Uiso 0.50 1 calc PR . .
H2R2 H 1.2961 1.2405 0.3960 0.057 Uiso 0.50 1 calc PR . .
H2R3 H 1.2965 1.3066 0.4424 0.057 Uiso 0.50 1 calc PR . .
O1S O 0.8287(6) 1.4069(5) 0.3634(3) 0.099(3) Uani 1 1 d . . .
H1S H 0.8287 1.3859 0.3960 0.148 Uiso 0.66(2) 1 d PR B 1
H1S' H 0.7807 1.3744 0.3367 0.148 Uiso 0.34(2) 1 d PR B 2
C2S C 0.7805(14) 1.4811(9) 0.3768(7) 0.077(6) Uiso 0.66(2) 1 d P B 1
H2S1 H 0.7077 1.4728 0.3900 0.115 Uiso 0.66(2) 1 calc PR B 1
H2S2 H 0.7783 1.5017 0.3446 0.115 Uiso 0.66(2) 1 calc PR B 1
H2S3 H 0.8264 1.5132 0.4040 0.115 Uiso 0.66(2) 1 calc PR B 1
C2S' C 0.775(2) 1.4351(13) 0.3940(10) 0.041(8) Uiso 0.34(2) 1 d P B 2
H2S4 H 0.7026 1.4082 0.3917 0.061 Uiso 0.34(2) 1 calc PR B 2
H2S5 H 0.7700 1.4820 0.3864 0.061 Uiso 0.34(2) 1 calc PR B 2
H2S6 H 0.8055 1.4389 0.4298 0.061 Uiso 0.34(2) 1 calc PR B 2
O1T O 1.1511(5) 1.4217(3) 0.2872(3) 0.0647(19) Uani 1 1 d . . .
H1T H 1.1666 1.3808 0.2839 0.097 Uiso 1 1 d R B .
C2T C 1.2464(7) 1.4627(5) 0.2984(5) 0.085(4) Uani 1 1 d . B .
H2T1 H 1.2965 1.4503 0.2704 0.127 Uiso 1 1 calc R . .
H2T2 H 1.2755 1.4557 0.3324 0.127 Uiso 1 1 calc R . .
H2T3 H 1.2365 1.5119 0.3006 0.127 Uiso 1 1 calc R . .
Mn7 Mn 1.17022(9) 1.21629(6) 0.22098(4) 0.0275(3) Uani 1 1 d . . .
Mn8 Mn 0.98153(11) 1.19823(6) 0.13038(5) 0.0390(3) Uani 1 1 d . . .
Mn9 Mn 1.06618(10) 1.06120(6) 0.16377(5) 0.0308(3) Uani 1 1 d . . .
O3 O 1.0690(4) 1.1587(2) 0.17195(18) 0.0284(12) Uani 1 1 d . . .
O1H O 1.2674(4) 1.2717(3) 0.27209(18) 0.0347(12) Uani 1 1 d . . .
C1H C 1.3693(7) 1.2614(4) 0.2778(3) 0.044(2) Uani 1 1 d . . .
C2H C 1.3997(7) 1.1941(5) 0.2713(3) 0.044(2) Uani 1 1 d . . .
O2H O 1.1665(4) 1.0678(2) 0.2223(2) 0.0375(13) Uani 1 1 d . . .
C3H C 1.5070(8) 1.1874(6) 0.2836(3) 0.061(3) Uani 1 1 d . . .
H3H H 1.5273 1.1419 0.2807 0.073 Uiso 1 1 calc R . .
C4H C 1.5823(8) 1.2443(6) 0.2993(4) 0.069(3) Uani 1 1 d . . .
H4H H 1.6541 1.2386 0.3072 0.082 Uiso 1 1 calc R . .
C5H C 1.5525(8) 1.3102(6) 0.3036(4) 0.073(3) Uani 1 1 d . . .
H5H H 1.6053 1.3499 0.3140 0.088 Uiso 1 1 calc R . .
C6H C 1.4479(7) 1.3206(5) 0.2930(3) 0.055(3) Uani 1 1 d . . .
H6H H 1.4295 1.3666 0.2960 0.066 Uiso 1 1 calc R . .
C21H C 1.3243(7) 1.1315(4) 0.2540(3) 0.042(2) Uani 1 1 d . . .
H21H H 1.3458 1.0876 0.2572 0.050 Uiso 1 1 calc R . .
N22H N 1.2302(5) 1.1317(3) 0.2347(2) 0.0344(15) Uani 1 1 d . . .
O1I O 0.9035(4) 1.2396(2) 0.0869(2) 0.0428(14) Uani 1 1 d . . .
C1I C 0.9153(7) 1.3049(4) 0.0752(3) 0.0353(19) Uani 1 1 d . . .
C2I C 0.9844(6) 1.3600(3) 0.1057(3) 0.0283(17) Uani 1 1 d . . .
O2I O 1.0876(4) 1.2946(2) 0.21676(17) 0.0291(12) Uani 1 1 d . . .
C3I C 0.9926(6) 1.4266(4) 0.0908(3) 0.0329(18) Uani 1 1 d . . .
H3I H 1.0396 1.4642 0.1108 0.040 Uiso 1 1 calc R . .
C4I C 0.9353(6) 1.4391(4) 0.0485(3) 0.038(2) Uani 1 1 d . . .
H4I H 0.9411 1.4844 0.0392 0.046 Uiso 1 1 calc R . .
C5I C 0.8683(7) 1.3828(4) 0.0197(3) 0.041(2) Uani 1 1 d . . .
H5I H 0.8289 1.3901 -0.0102 0.050 Uiso 1 1 calc R . .
C6I C 0.8567(7) 1.3173(4) 0.0327(3) 0.039(2) Uani 1 1 d . . .
H6I H 0.8085 1.2804 0.0127 0.047 Uiso 1 1 calc R . .
C21I C 1.0417(6) 1.3526(3) 0.1531(3) 0.0273(17) Uani 1 1 d . . .
H21I H 1.0784 1.3933 0.1748 0.033 Uiso 1 1 calc R . .
N22I N 1.0444(5) 1.2925(3) 0.1668(2) 0.0282(14) Uani 1 1 d . . .
C1J C 1.0241(6) 0.9154(4) 0.1150(3) 0.036(2) Uani 1 1 d . . .
O1J O 1.0531(4) 0.9641(2) 0.1571(2) 0.0385(13) Uani 1 1 d . . .
O2J O 0.9253(5) 1.1101(2) 0.0906(2) 0.0458(15) Uani 1 1 d . . .
C2J C 0.9764(6) 0.9292(4) 0.0687(3) 0.037(2) Uani 1 1 d . . .
C3J C 0.9495(6) 0.8741(4) 0.0248(3) 0.043(2) Uani 1 1 d . . .
H3J H 0.9181 0.8832 -0.0068 0.052 Uiso 1 1 calc R . .
C4J C 0.9693(7) 0.8072(4) 0.0283(4) 0.053(3) Uani 1 1 d . . .
H4J H 0.9539 0.7705 -0.0012 0.064 Uiso 1 1 calc R . .
C5J C 1.0114(7) 0.7940(4) 0.0747(4) 0.048(2) Uani 1 1 d . . .
H5J H 1.0224 0.7474 0.0768 0.058 Uiso 1 1 calc R . .
C6J C 1.0380(7) 0.8457(4) 0.1182(4) 0.045(2) Uani 1 1 d . . .
H6J H 1.0655 0.8347 0.1499 0.054 Uiso 1 1 calc R . .
C21J C 0.9454(6) 0.9979(4) 0.0651(3) 0.0374(19) Uani 1 1 d . . .
H21J H 0.9048 1.0020 0.0347 0.045 Uiso 1 1 calc R . .
N22J N 0.9692(5) 1.0517(3) 0.0999(2) 0.0294(14) Uani 1 1 d . . .
O1U O 0.9164(4) 1.0566(2) 0.21422(19) 0.0363(13) Uani 1 1 d . . .
H1U H 0.8942 1.0955 0.2166 0.055 Uiso 1 1 d R . .
C2U C 0.8250(6) 1.0035(4) 0.1975(3) 0.043(2) Uani 1 1 d . . .
H2U1 H 0.7681 1.0091 0.2232 0.064 Uiso 1 1 calc R . .
H2U2 H 0.8468 0.9570 0.1955 0.064 Uiso 1 1 calc R . .
H2U3 H 0.7983 1.0087 0.1625 0.064 Uiso 1 1 calc R . .
O1V O 1.1991(4) 1.0734(3) 0.1067(2) 0.0391(13) Uani 1 1 d . . .
H1V H 1.2133 1.1164 0.1061 0.059 Uiso 1 1 d R . .
C2V C 1.2998(8) 1.0486(6) 0.1132(4) 0.076(3) Uani 1 1 d . . .
H2V1 H 1.3468 1.0591 0.0845 0.113 Uiso 1 1 calc R . .
H2V2 H 1.2875 0.9978 0.1123 0.113 Uiso 1 1 calc R . .
H2V3 H 1.3338 1.0718 0.1474 0.113 Uiso 1 1 calc R . .
C1K C 1.2818(6) 1.3239(4) 0.1044(3) 0.0345(19) Uani 1 1 d . . .
C2K C 1.2479(6) 1.3378(3) 0.0560(3) 0.0295(17) Uani 1 1 d . . .
H2K H 1.2096 1.3014 0.0308 0.035 Uiso 1 1 calc R . .
C3K C 1.2709(6) 1.4062(4) 0.0445(3) 0.0330(18) Uani 1 1 d . . .
C4K C 1.3267(6) 1.4588(4) 0.0815(3) 0.0318(18) Uani 1 1 d . . .
H4K H 1.3413 1.5049 0.0737 0.038 Uiso 1 1 calc R . .
C5K C 1.3618(6) 1.4454(4) 0.1302(3) 0.0306(17) Uani 1 1 d . . .
C6K C 1.3409(6) 1.3766(3) 0.1409(3) 0.0310(18) Uani 1 1 d . . .
H6K H 1.3672 1.3661 0.1731 0.037 Uiso 1 1 calc R . .
C11K C 1.2522(7) 1.2503(4) 0.1169(3) 0.038(2) Uani 1 1 d . . .
O12K O 1.1980(6) 1.2055(3) 0.0833(2) 0.079(3) Uani 1 1 d . . .
O13K O 1.2803(4) 1.2413(2) 0.16192(19) 0.0331(12) Uani 1 1 d . . .
C31K C 1.2379(7) 1.4233(4) -0.0068(3) 0.0379(19) Uani 1 1 d . . .
O32K O 1.1642(4) 1.3749(2) -0.03396(19) 0.0378(13) Uani 1 1 d . . .
H32K H 1.1486 1.3874 -0.0626 0.057 Uiso 1 1 calc R . .
O33K O 1.2745(4) 1.4764(3) -0.0218(2) 0.0405(14) Uani 1 1 d . . .
C51K C 1.4200(6) 1.5049(4) 0.1687(3) 0.0311(18) Uani 1 1 d . . .
O52K O 1.4682(4) 1.4895(2) 0.20856(19) 0.0374(13) Uani 1 1 d . . .
O53K O 1.4136(4) 1.5654(2) 0.16092(19) 0.0331(12) Uani 1 1 d . . .
Mn10 Mn 1.57402(10) 1.56080(6) 0.26245(5) 0.0313(3) Uani 1 1 d . . .
Mn11 Mn 1.50385(10) 1.66434(6) 0.18993(5) 0.0312(3) Uani 1 1 d . . .
Mn12 Mn 1.73237(10) 1.60709(6) 0.17106(5) 0.0313(3) Uani 1 1 d . . .
O4 O 1.6128(4) 1.6202(2) 0.21329(19) 0.0335(12) Uani 1 1 d . . .
O1L O 1.5478(4) 1.5142(2) 0.3197(2) 0.0369(13) Uani 1 1 d . . .
C1L C 1.4846(6) 1.5254(4) 0.3608(3) 0.0362(19) Uani 1 1 d . . .
C2L C 1.4178(6) 1.5788(4) 0.3680(3) 0.0365(19) Uani 1 1 d . . .
O2L O 1.4513(4) 1.6784(2) 0.26067(18) 0.0332(12) Uani 1 1 d . . .
C3L C 1.3566(7) 1.5869(4) 0.4139(3) 0.044(2) Uani 1 1 d . . .
H3L H 1.3127 1.6233 0.4193 0.053 Uiso 1 1 calc R . .
C4L C 1.3582(7) 1.5444(5) 0.4507(3) 0.051(2) Uani 1 1 d . . .
H4L H 1.3171 1.5517 0.4816 0.061 Uiso 1 1 calc R . .
C5L C 1.4206(7) 1.4903(5) 0.4427(3) 0.056(3) Uani 1 1 d . . .
H5L H 1.4194 1.4596 0.4678 0.068 Uiso 1 1 calc R . .
C6L C 1.4851(7) 1.4803(4) 0.3986(3) 0.045(2) Uani 1 1 d . . .
H6L H 1.5285 1.4437 0.3940 0.053 Uiso 1 1 calc R . .
C21L C 1.4112(6) 1.6246(4) 0.3308(3) 0.0362(19) Uani 1 1 d . . .
H21L H 1.3607 1.6568 0.3372 0.043 Uiso 1 1 calc R . .
N22L N 1.4677(5) 1.6261(3) 0.2895(2) 0.0315(15) Uani 1 1 d . . .
O1M O 1.4018(4) 1.7179(2) 0.1708(2) 0.0363(13) Uani 1 1 d . . .
C1M C 1.3890(6) 1.7447(4) 0.1262(3) 0.0348(19) Uani 1 1 d . . .
C2M C 1.4548(6) 1.7314(4) 0.0820(3) 0.0349(19) Uani 1 1 d . . .
O2M O 1.6820(4) 1.6543(2) 0.1189(2) 0.0342(12) Uani 1 1 d . . .
C3M C 1.4364(7) 1.7617(4) 0.0377(3) 0.047(2) Uani 1 1 d . . .
H3M H 1.4779 1.7513 0.0073 0.056 Uiso 1 1 calc R . .
C4M C 1.3604(7) 1.8062(4) 0.0363(4) 0.046(2) Uani 1 1 d . . .
H4M H 1.3491 1.8260 0.0057 0.055 Uiso 1 1 calc R . .
C5M C 1.3013(7) 1.8208(4) 0.0813(4) 0.049(2) Uani 1 1 d . . .
H5M H 1.2506 1.8528 0.0821 0.059 Uiso 1 1 calc R . .
C6M C 1.3149(6) 1.7894(4) 0.1250(3) 0.040(2) Uani 1 1 d . . .
H6M H 1.2717 1.7992 0.1549 0.048 Uiso 1 1 calc R . .
C21M C 1.5484(6) 1.6969(4) 0.0825(3) 0.037(2) Uani 1 1 d . . .
H21M H 1.5881 1.6907 0.0511 0.045 Uiso 1 1 calc R . .
N22M N 1.5819(5) 1.6739(3) 0.1231(2) 0.0325(15) Uani 1 1 d . . .
C1N C 1.9554(6) 1.5923(4) 0.1521(3) 0.0338(18) Uani 1 1 d . . .
O1N O 1.8622(4) 1.6038(2) 0.13434(19) 0.0341(12) Uani 1 1 d . . .
O2N O 1.7057(4) 1.5227(2) 0.2540(2) 0.0351(12) Uani 1 1 d . . .
C2N C 1.9690(6) 1.5630(4) 0.1987(3) 0.0339(19) Uani 1 1 d . . .
C3N C 2.0702(6) 1.5502(4) 0.2140(3) 0.0356(19) Uani 1 1 d . . .
H3N H 2.0772 1.5291 0.2443 0.043 Uiso 1 1 calc R . .
C4N C 2.1592(7) 1.5673(4) 0.1865(3) 0.042(2) Uani 1 1 d . . .
H4N H 2.2277 1.5589 0.1977 0.050 Uiso 1 1 calc R . .
C5N C 2.1474(7) 1.5976(4) 0.1411(3) 0.040(2) Uani 1 1 d . . .
H5N H 2.2089 1.6096 0.1215 0.048 Uiso 1 1 calc R . .
C6N C 2.0503(6) 1.6100(4) 0.1247(3) 0.0345(19) Uani 1 1 d . . .
H6N H 2.0454 1.6310 0.0942 0.041 Uiso 1 1 calc R . .
C21N C 1.8785(6) 1.5410(3) 0.2298(3) 0.0319(18) Uani 1 1 d . . .
H21N H 1.8923 1.5172 0.2580 0.038 Uiso 1 1 calc R . .
N22N N 1.7814(5) 1.5512(3) 0.2220(2) 0.0341(16) Uani 1 1 d . . .
O1W O 1.6546(4) 1.5082(2) 0.1187(2) 0.0383(13) Uani 1 1 d . . .
H1W H 1.6763 1.5111 0.0881 0.057 Uiso 1 1 d R . .
C2W C 1.6634(7) 1.4377(4) 0.1252(3) 0.045(2) Uani 1 1 d . . .
H2W1 H 1.6224 1.4048 0.0966 0.068 Uiso 1 1 calc R . .
H2W2 H 1.6349 1.4297 0.1595 0.068 Uiso 1 1 calc R . .
H2W3 H 1.7390 1.4305 0.1240 0.068 Uiso 1 1 calc R . .
O1X O 1.8151(4) 1.7024(2) 0.2277(2) 0.0388(13) Uani 1 1 d . . .
H1X H 1.7653 1.7221 0.2426 0.058 Uiso 1 1 d R . .
C2X C 1.8894(7) 1.7581(4) 0.2130(4) 0.059(3) Uani 1 1 d . . .
H2X1 H 1.9127 1.7929 0.2447 0.089 Uiso 1 1 calc R . .
H2X2 H 1.8542 1.7804 0.1875 0.089 Uiso 1 1 calc R . .
H2X3 H 1.9519 1.7389 0.1970 0.089 Uiso 1 1 calc R . .
O1Z O 0.639(2) 0.8689(13) 0.5130(10) 0.201(11) Uiso 0.50 1 d P . .
H1Z H 0.6424 0.8437 0.5363 0.302 Uiso 0.50 1 d PR . .
C1Z C 0.5275(16) 0.8848(10) 0.5096(8) 0.068(6) Uiso 0.50 1 d P . .
H1Z1 H 0.5149 0.9202 0.5401 0.101 Uiso 0.50 1 d PR . .
H1Z2 H 0.4763 0.8423 0.5093 0.101 Uiso 0.50 1 d PR . .
H1Z3 H 0.5180 0.9031 0.4768 0.101 Uiso 0.50 1 d PR . .
O2Z O 0.7271(9) 1.3339(6) 0.4327(4) 0.159(4) Uiso 1 1 d . . .
H2Z H 0.7111 1.3621 0.4136 0.238 Uiso 1 1 d R . .
C2Z C 0.6037(15) 1.2781(10) 0.4469(8) 0.206(9) Uiso 1 1 d . . .
H2Z1 H 0.6150 1.2603 0.4798 0.309 Uiso 1 1 d R . .
H2Z2 H 0.5873 1.2387 0.4176 0.309 Uiso 1 1 d R . .
H2Z3 H 0.5437 1.3055 0.4509 0.309 Uiso 1 1 d R . .
O3Z O 0.781(2) 1.0831(14) -0.0010(11) 0.076(8) Uiso 0.25 1 d P . .

loop_
_atom_site_aniso_label
_atom_site_aniso_U_11
_atom_site_aniso_U_22
_atom_site_aniso_U_33
_atom_site_aniso_U_23
_atom_site_aniso_U_13
_atom_site_aniso_U_12
Mn1 0.0323(7) 0.0292(6) 0.0281(6) 0.0043(5) 0.0025(6) -0.0022(5)
Mn2 0.0301(7) 0.0268(6) 0.0296(6) 0.0054(5) 0.0026(5) 0.0014(5)
Mn3 0.0303(7) 0.0276(6) 0.0331(7) 0.0034(5) 0.0008(6) -0.0002(5)
O1 0.031(3) 0.025(2) 0.033(3) 0.002(2) -0.002(2) -0.002(2)
C1A 0.033(5) 0.038(4) 0.028(4) 0.005(3) 0.004(4) -0.014(4)
O1A 0.040(3) 0.037(3) 0.031(3) 0.009(2) 0.007(3) -0.001(2)
O2A 0.038(3) 0.032(3) 0.039(3) 0.007(2) 0.004(3) 0.004(2)
C2A 0.033(5) 0.036(4) 0.025(4) 0.003(3) 0.008(3) -0.009(4)
C3A 0.040(5) 0.047(5) 0.052(5) 0.006(4) 0.017(4) 0.000(4)
C4A 0.049(6) 0.074(7) 0.039(5) 0.013(5) 0.013(5) 0.010(5)
C5A 0.055(6) 0.074(7) 0.039(5) 0.027(5) 0.003(5) 0.002(5)
C6A 0.047(6) 0.059(6) 0.030(4) 0.015(4) 0.005(4) -0.002(4)
C21A 0.035(5) 0.034(4) 0.034(4) -0.002(3) 0.003(4) -0.004(4)
N22A 0.037(4) 0.027(3) 0.033(4) 0.005(3) -0.004(3) -0.010(3)
O1B 0.028(3) 0.028(3) 0.037(3) 0.005(2) 0.000(2) 0.000(2)
C1B 0.037(5) 0.021(3) 0.031(4) 0.002(3) 0.003(4) 0.003(3)
C2B 0.022(4) 0.026(4) 0.031(4) 0.005(3) 0.002(3) 0.004(3)
O2B 0.030(3) 0.034(3) 0.039(3) 0.018(2) 0.004(2) 0.003(2)
C3B 0.039(5) 0.030(4) 0.046(5) 0.012(4) 0.012(4) 0.006(4)
C4B 0.028(5) 0.047(5) 0.041(5) 0.015(4) -0.001(4) 0.016(4)
C5B 0.040(5) 0.032(4) 0.046(5) 0.006(4) 0.008(4) 0.003(4)
C6B 0.030(5) 0.039(4) 0.029(4) 0.010(3) 0.006(3) 0.002(4)
C21B 0.038(5) 0.022(4) 0.030(4) 0.003(3) -0.001(4) -0.003(3)
N22B 0.030(4) 0.034(3) 0.030(3) 0.003(3) 0.005(3) 0.002(3)
O1C 0.033(3) 0.035(3) 0.041(3) 0.007(2) 0.001(3) 0.001(2)
C1C 0.039(5) 0.029(4) 0.041(5) 0.001(4) -0.001(4) 0.006(4)
C2C 0.054(6) 0.029(4) 0.037(5) 0.004(4) -0.003(4) 0.007(4)
O2C 0.031(3) 0.040(3) 0.036(3) 0.011(2) -0.001(2) 0.004(2)
C3C 0.061(7) 0.068(6) 0.052(6) 0.016(5) 0.004(5) 0.035(5)
C4C 0.085(9) 0.081(7) 0.053(6) 0.022(6) -0.007(6) 0.037(6)
C5C 0.070(8) 0.084(8) 0.069(7) 0.018(6) 0.007(6) 0.046(6)
C6C 0.056(6) 0.063(6) 0.041(5) 0.011(5) -0.001(5) 0.015(5)
C21C 0.046(6) 0.042(5) 0.030(4) 0.009(4) -0.006(4) 0.005(4)
N22C 0.028(4) 0.025(3) 0.038(4) 0.002(3) -0.003(3) -0.002(3)
O1P 0.029(3) 0.047(3) 0.060(4) -0.009(3) 0.002(3) -0.006(3)
O1Q 0.046(3) 0.033(3) 0.029(3) 0.003(2) -0.001(3) -0.008(3)
C2Q 0.075(8) 0.053(6) 0.066(7) 0.001(5) 0.013(6) -0.009(5)
C1D 0.028(4) 0.028(4) 0.033(4) 0.001(3) 0.001(3) 0.000(3)
C2D 0.028(4) 0.032(4) 0.026(4) 0.002(3) 0.000(3) 0.002(3)
C3D 0.031(4) 0.025(4) 0.031(4) 0.006(3) 0.005(3) 0.004(3)
C4D 0.036(5) 0.039(4) 0.027(4) -0.004(3) 0.002(4) -0.004(4)
C5D 0.044(5) 0.040(4) 0.027(4) 0.007(3) 0.000(4) -0.002(4)
C6D 0.042(5) 0.037(4) 0.036(4) 0.005(4) -0.002(4) 0.004(4)
C11D 0.024(4) 0.036(4) 0.040(5) -0.001(4) 0.003(4) -0.004(4)
O12D 0.036(3) 0.026(3) 0.038(3) 0.000(2) -0.003(3) -0.004(2)
O13D 0.040(3) 0.030(3) 0.031(3) 0.003(2) 0.000(3) -0.009(2)
C31D 0.030(5) 0.031(4) 0.040(5) 0.003(4) 0.011(4) -0.002(3)
O32D 0.059(4) 0.038(3) 0.034(3) -0.009(2) 0.012(3) -0.018(3)
O33D 0.038(3) 0.033(3) 0.030(3) 0.007(2) 0.004(2) -0.004(2)
C51D 0.067(6) 0.034(4) 0.030(4) 0.007(4) -0.006(4) -0.014(4)
O52D 0.098(5) 0.052(4) 0.033(3) 0.007(3) 0.000(3) -0.032(4)
O53D 0.049(4) 0.040(3) 0.029(3) 0.010(2) -0.001(3) -0.011(3)
Mn4 0.0443(8) 0.0307(6) 0.0307(7) 0.0039(5) 0.0005(6) 0.0021(6)
Mn5 0.0309(7) 0.0240(6) 0.0292(6) 0.0043(5) -0.0001(5) 0.0006(5)
Mn6 0.0469(8) 0.0250(6) 0.0365(7) 0.0021(5) 0.0024(6) 0.0008(6)
O2 0.049(3) 0.025(3) 0.024(3) 0.004(2) -0.004(2) -0.008(2)
O1E 0.089(5) 0.039(3) 0.032(3) 0.005(3) -0.002(3) 0.011(3)
C1E 0.051(6) 0.046(5) 0.042(5) 0.013(4) 0.002(4) 0.002(4)
C2E 0.049(6) 0.041(5) 0.033(4) 0.007(4) -0.002(4) 0.007(4)
O2E 0.047(4) 0.033(3) 0.024(3) 0.005(2) 0.001(2) 0.001(2)
C3E 0.084(8) 0.041(5) 0.032(5) 0.008(4) 0.008(5) 0.009(5)
C4E 0.142(11) 0.037(5) 0.044(6) 0.013(4) -0.012(6) 0.027(6)
C5E 0.138(11) 0.053(6) 0.034(5) 0.011(5) 0.009(6) 0.030(6)
C6E 0.106(9) 0.051(6) 0.033(5) 0.001(4) 0.000(5) 0.017(6)
C21E 0.050(5) 0.029(4) 0.034(4) 0.000(3) 0.006(4) 0.005(4)
N22E 0.030(4) 0.036(4) 0.035(4) 0.003(3) 0.003(3) 0.005(3)
C1F 0.040(5) 0.035(4) 0.042(5) 0.010(4) -0.006(4) 0.006(4)
O1F 0.030(3) 0.024(2) 0.035(3) 0.006(2) -0.007(2) 0.002(2)
O2F 0.059(4) 0.021(3) 0.048(3) 0.004(2) 0.001(3) 0.003(3)
C2F 0.030(5) 0.033(4) 0.051(5) 0.018(4) -0.003(4) 0.000(4)
C3F 0.042(6) 0.050(5) 0.060(6) 0.024(5) -0.002(5) 0.017(4)
C4F 0.039(6) 0.056(6) 0.119(10) 0.027(6) -0.019(6) -0.005(5)
C5F 0.054(7) 0.049(6) 0.145(11) -0.001(7) -0.038(7) 0.003(5)
C6F 0.050(6) 0.039(5) 0.082(7) 0.002(5) -0.025(5) 0.012(4)
C21F 0.042(5) 0.037(4) 0.047(5) 0.015(4) 0.000(4) 0.003(4)
N22F 0.041(4) 0.024(3) 0.040(4) 0.000(3) -0.002(3) 0.005(3)
O1G 0.072(5) 0.026(3) 0.054(4) 0.000(3) -0.007(3) 0.006(3)
C1G 0.050(6) 0.024(4) 0.054(5) -0.002(4) 0.003(5) 0.009(4)
C2G 0.040(5) 0.031(4) 0.049(5) -0.005(4) 0.007(4) 0.002(4)
O2G 0.062(4) 0.038(3) 0.033(3) 0.001(2) 0.006(3) -0.006(3)
C3G 0.051(6) 0.040(5) 0.059(6) -0.005(4) 0.009(5) 0.006(4)
C4G 0.075(8) 0.039(5) 0.078(8) -0.024(5) -0.011(6) 0.008(5)
C5G 0.083(8) 0.024(4) 0.093(8) -0.006(5) -0.012(7) 0.009(5)
C6G 0.067(7) 0.034(5) 0.073(7) -0.002(5) -0.017(6) 0.007(5)
C21G 0.045(5) 0.036(4) 0.037(4) 0.000(4) 0.005(4) -0.008(4)
N22G 0.046(4) 0.029(3) 0.036(4) 0.005(3) 0.005(3) -0.003(3)
O1R 0.052(4) 0.074(4) 0.042(3) -0.006(3) 0.005(3) -0.012(3)
O1S 0.052(5) 0.170(9) 0.058(5) -0.017(5) 0.009(4) 0.000(5)
O1T 0.058(4) 0.037(3) 0.093(5) 0.006(3) 0.023(4) -0.008(3)
C2T 0.046(7) 0.043(6) 0.159(12) 0.015(7) -0.033(7) -0.013(5)
Mn7 0.0268(7) 0.0260(6) 0.0289(6) 0.0045(5) -0.0019(5) 0.0011(5)
Mn8 0.0544(9) 0.0204(6) 0.0402(7) 0.0051(5) -0.0177(7) -0.0009(6)
Mn9 0.0372(8) 0.0222(6) 0.0334(7) 0.0076(5) 0.0026(6) 0.0021(5)
O3 0.034(3) 0.019(2) 0.030(3) 0.006(2) 0.004(2) -0.005(2)
O1H 0.025(3) 0.043(3) 0.031(3) -0.002(2) -0.005(2) 0.001(2)
C1H 0.041(6) 0.056(5) 0.031(4) -0.002(4) 0.006(4) 0.005(4)
C2H 0.031(5) 0.066(6) 0.035(5) 0.011(4) -0.003(4) 0.007(4)
O2H 0.041(3) 0.030(3) 0.043(3) 0.009(2) 0.005(3) 0.007(2)
C3H 0.049(6) 0.087(7) 0.049(6) 0.014(5) -0.003(5) 0.016(6)
C4H 0.040(6) 0.116(10) 0.050(6) 0.008(6) -0.001(5) 0.018(7)
C5H 0.041(7) 0.117(10) 0.046(6) -0.020(6) -0.010(5) 0.004(6)
C6H 0.040(6) 0.063(6) 0.053(6) -0.005(5) -0.006(5) -0.001(5)
C21H 0.035(5) 0.054(5) 0.043(5) 0.013(4) 0.012(4) 0.022(4)
N22H 0.027(4) 0.043(4) 0.034(4) 0.011(3) -0.003(3) 0.001(3)
O1I 0.051(4) 0.029(3) 0.047(3) 0.009(2) -0.018(3) -0.003(3)
C1I 0.048(5) 0.028(4) 0.035(4) 0.014(3) 0.001(4) 0.014(4)
C2I 0.030(4) 0.019(3) 0.036(4) 0.007(3) -0.001(3) 0.001(3)
O2I 0.040(3) 0.023(2) 0.022(3) 0.000(2) -0.003(2) 0.002(2)
C3I 0.037(5) 0.025(4) 0.036(4) 0.003(3) 0.004(4) 0.005(3)
C4I 0.041(5) 0.037(4) 0.041(5) 0.013(4) 0.002(4) 0.014(4)
C5I 0.057(6) 0.042(5) 0.030(4) 0.013(4) 0.006(4) 0.017(4)
C6I 0.054(6) 0.031(4) 0.035(4) 0.011(3) -0.006(4) 0.007(4)
C21I 0.034(5) 0.023(3) 0.026(4) 0.007(3) 0.000(3) 0.002(3)
N22I 0.027(4) 0.026(3) 0.031(3) 0.004(3) 0.006(3) 0.003(3)
C1J 0.033(5) 0.023(4) 0.051(5) 0.004(4) 0.013(4) -0.001(3)
O1J 0.053(4) 0.022(3) 0.041(3) 0.007(2) 0.005(3) 0.005(2)
O2J 0.069(4) 0.026(3) 0.039(3) 0.003(2) -0.015(3) 0.000(3)
C2J 0.037(5) 0.025(4) 0.044(5) -0.004(4) 0.009(4) -0.004(3)
C3J 0.038(5) 0.036(4) 0.048(5) -0.003(4) 0.007(4) -0.007(4)
C4J 0.039(6) 0.031(5) 0.078(7) -0.013(5) 0.015(5) -0.010(4)
C5J 0.040(5) 0.023(4) 0.082(7) 0.009(4) 0.013(5) 0.006(4)
C6J 0.039(5) 0.030(4) 0.067(6) 0.013(4) 0.008(5) -0.001(4)
C21J 0.045(5) 0.032(4) 0.033(4) 0.006(3) 0.007(4) 0.001(4)
N22J 0.037(4) 0.019(3) 0.033(3) 0.006(3) -0.001(3) 0.005(3)
O1U 0.039(3) 0.028(3) 0.040(3) 0.004(2) -0.001(3) -0.001(2)
C2U 0.033(5) 0.032(4) 0.060(6) 0.007(4) 0.005(4) -0.003(4)
O1V 0.038(3) 0.033(3) 0.049(3) 0.009(2) 0.012(3) 0.009(3)
C2V 0.076(8) 0.091(8) 0.060(7) 0.009(6) 0.024(6) 0.017(7)
C1K 0.040(5) 0.029(4) 0.032(4) 0.004(3) 0.007(4) -0.005(4)
C2K 0.024(4) 0.028(4) 0.030(4) -0.005(3) 0.003(3) -0.006(3)
C3K 0.033(5) 0.032(4) 0.033(4) 0.001(3) 0.006(4) 0.004(3)
C4K 0.029(4) 0.026(4) 0.038(4) 0.002(3) 0.010(4) -0.002(3)
C5K 0.024(4) 0.032(4) 0.033(4) 0.002(3) 0.004(3) -0.003(3)
C6K 0.032(5) 0.026(4) 0.035(4) 0.004(3) 0.005(4) 0.007(3)
C11K 0.041(5) 0.033(4) 0.037(5) 0.005(4) 0.011(4) -0.008(4)
O12K 0.156(7) 0.037(3) 0.027(3) 0.007(3) -0.020(4) -0.051(4)
O13K 0.034(3) 0.029(3) 0.033(3) 0.004(2) 0.004(2) -0.004(2)
C31K 0.041(5) 0.031(4) 0.039(5) -0.001(4) 0.000(4) 0.003(4)
O32K 0.037(3) 0.041(3) 0.032(3) 0.008(2) -0.002(2) -0.008(3)
O33K 0.051(4) 0.032(3) 0.038(3) 0.010(2) -0.002(3) 0.001(3)
C51K 0.032(5) 0.028(4) 0.031(4) 0.006(3) 0.006(4) -0.007(3)
O52K 0.049(4) 0.029(3) 0.030(3) 0.004(2) 0.002(3) -0.009(2)
O53K 0.032(3) 0.024(3) 0.042(3) 0.001(2) -0.002(2) 0.004(2)
Mn10 0.0300(7) 0.0276(6) 0.0343(7) 0.0051(5) 0.0016(6) -0.0025(5)
Mn11 0.0294(7) 0.0259(6) 0.0360(7) 0.0026(5) 0.0018(6) -0.0017(5)
Mn12 0.0289(7) 0.0247(6) 0.0382(7) 0.0038(5) 0.0029(6) -0.0017(5)
O4 0.030(3) 0.027(3) 0.040(3) 0.003(2) 0.003(2) -0.003(2)
O1L 0.035(3) 0.035(3) 0.040(3) 0.008(2) 0.003(3) 0.002(2)
C1L 0.036(5) 0.033(4) 0.036(4) 0.003(4) 0.001(4) -0.006(4)
C2L 0.034(5) 0.035(4) 0.037(4) 0.002(4) 0.005(4) -0.002(4)
O2L 0.044(3) 0.025(3) 0.032(3) 0.008(2) 0.003(2) 0.003(2)
C3L 0.052(6) 0.045(5) 0.035(5) 0.006(4) 0.010(4) 0.003(4)
C4L 0.055(6) 0.056(6) 0.041(5) 0.007(4) 0.011(5) 0.006(5)
C5L 0.055(6) 0.077(7) 0.036(5) 0.016(5) 0.001(5) -0.007(5)
C6L 0.044(5) 0.048(5) 0.040(5) 0.009(4) -0.001(4) -0.001(4)
C21L 0.043(5) 0.026(4) 0.036(4) 0.003(3) 0.007(4) -0.004(4)
N22L 0.037(4) 0.026(3) 0.028(3) 0.001(3) -0.006(3) -0.002(3)
O1M 0.034(3) 0.030(3) 0.043(3) 0.003(2) -0.003(3) 0.002(2)
C1M 0.022(4) 0.033(4) 0.044(5) 0.001(4) -0.005(4) -0.008(3)
C2M 0.032(5) 0.029(4) 0.041(5) 0.000(3) 0.000(4) -0.002(3)
O2M 0.027(3) 0.033(3) 0.044(3) 0.009(2) 0.004(3) 0.004(2)
C3M 0.041(6) 0.056(5) 0.041(5) 0.006(4) 0.001(4) -0.002(4)
C4M 0.036(5) 0.051(5) 0.055(6) 0.025(4) 0.001(4) 0.006(4)
C5M 0.045(6) 0.035(4) 0.067(6) 0.017(4) 0.000(5) -0.005(4)
C6M 0.025(5) 0.038(4) 0.059(6) 0.011(4) 0.000(4) 0.003(4)
C21M 0.040(5) 0.037(4) 0.034(4) 0.008(4) 0.003(4) -0.002(4)
N22M 0.032(4) 0.026(3) 0.035(4) 0.004(3) -0.002(3) -0.007(3)
C1N 0.032(5) 0.032(4) 0.037(4) 0.004(3) 0.005(4) 0.003(4)
O1N 0.029(3) 0.031(3) 0.040(3) 0.003(2) 0.001(3) 0.001(2)
O2N 0.032(3) 0.029(3) 0.044(3) 0.009(2) 0.005(3) 0.002(2)
C2N 0.032(5) 0.027(4) 0.039(4) -0.002(3) -0.002(4) -0.001(3)
C3N 0.030(5) 0.034(4) 0.043(5) -0.001(4) -0.003(4) 0.010(4)
C4N 0.033(5) 0.039(4) 0.054(5) 0.006(4) 0.005(4) 0.007(4)
C5N 0.041(5) 0.033(4) 0.048(5) 0.008(4) 0.014(4) 0.010(4)
C6N 0.019(4) 0.031(4) 0.055(5) 0.011(4) 0.008(4) 0.004(3)
C21N 0.034(5) 0.026(4) 0.037(4) 0.005(3) 0.004(4) 0.010(3)
N22N 0.039(4) 0.023(3) 0.037(4) 0.001(3) 0.000(3) 0.000(3)
O1W 0.044(3) 0.026(3) 0.044(3) 0.006(2) 0.002(3) 0.002(2)
C2W 0.061(6) 0.024(4) 0.047(5) 0.004(4) 0.005(5) -0.005(4)
O1X 0.026(3) 0.029(3) 0.058(4) 0.001(3) 0.008(3) -0.001(2)
C2X 0.048(6) 0.039(5) 0.085(7) 0.009(5) 0.015(5) -0.016(4)

loop_
_atom_type_symbol
_atom_type_description
_atom_type_scat_dispersion_real
_atom_type_scat_dispersion_imag
_atom_type_scat_source
C C 0.0181 0.0091 'International Tables Vol C Tables 4.2.6.8 and 6.1.1.4'
H H 0.0000 0.0000 'International Tables Vol C Tables 4.2.6.8 and 6.1.1.4'
Mn Mn -0.5299 2.8052 'International Tables Vol C Tables 4.2.6.8 and 6.1.1.4'
N N 0.0311 0.0180 'International Tables Vol C Tables 4.2.6.8 and 6.1.1.4'
O O 0.0492 0.0322 'International Tables Vol C Tables 4.2.6.8 and 6.1.1.4'

loop_
_geom_angle_atom_site_label_1
_geom_angle_atom_site_label_2
_geom_angle_atom_site_label_3
_geom_angle
O1A Mn1 O1 169.8(2)
O1A Mn1 O2B 87.8(2)
O1 Mn1 O2B 91.3(2)
O1A Mn1 N22A 89.4(2)
O1 Mn1 N22A 88.5(2)
O2B Mn1 N22A 162.8(2)
O1A Mn1 O13D 97.8(2)
O1 Mn1 O13D 92.33(19)
O2B Mn1 O13D 102.6(2)
N22A Mn1 O13D 94.5(2)
O1A Mn1 Mn3 149.48(18)
O1 Mn1 Mn3 32.55(15)
O2B Mn1 Mn3 122.70(14)
N22A Mn1 Mn3 61.29(18)
O13D Mn1 Mn3 77.84(14)
O1 Mn2 O1B 173.7(2)
O1 Mn2 O2C 93.3(2)
O1B Mn2 O2C 89.4(2)
O1 Mn2 N22B 87.9(2)
O1B Mn2 N22B 89.8(2)
O2C Mn2 N22B 175.7(2)
O1 Mn2 O1P 83.36(19)
O1B Mn2 O1P 90.7(2)
O2C Mn2 O1P 95.5(2)
N22B Mn2 O1P 88.7(2)
O1 Mn2 O1Q 96.51(19)
O1B Mn2 O1Q 89.26(19)
O2C Mn2 O1Q 87.8(2)
N22B Mn2 O1Q 88.0(2)
O1P Mn2 O1Q 176.8(2)
O1 Mn2 Mn3 30.46(15)
O1B Mn2 Mn3 152.22(16)
O2C Mn2 Mn3 62.95(16)
N22B Mn2 Mn3 117.97(18)
O1P Mn2 Mn3 89.38(14)
O1Q Mn2 Mn3 92.13(14)
O1C Mn3 O1 174.5(2)
O1C Mn3 O2A 86.7(2)
O1 Mn3 O2A 90.1(2)
O1C Mn3 N22C 91.7(2)
O1 Mn3 N22C 90.3(2)
O2A Mn3 N22C 165.1(2)
O1C Mn3 O12D 95.0(2)
O1 Mn3 O12D 90.1(2)
O2A Mn3 O12D 103.1(2)
N22C Mn3 O12D 91.8(2)
O1C Mn3 Mn1 147.35(17)
O1 Mn3 Mn1 32.46(14)
O2A Mn3 Mn1 64.97(16)
N22C Mn3 Mn1 119.89(19)
O12D Mn3 Mn1 77.14(14)
O1C Mn3 Mn2 151.33(16)
O1 Mn3 Mn2 30.36(15)
O2A Mn3 Mn2 119.54(17)
N22C Mn3 Mn2 59.92(19)
O12D Mn3 Mn2 90.10(15)
Mn1 Mn3 Mn2 61.20(4)
Mn2 O1 Mn1 120.9(3)
Mn2 O1 Mn3 119.2(2)
Mn1 O1 Mn3 115.0(3)
O1A C1A C6A 118.4(8)
O1A C1A C2A 123.0(7)
C6A C1A C2A 118.6(7)
C1A O1A Mn1 131.8(5)
N22A O2A Mn3 115.5(4)
C1A C2A C3A 119.0(7)
C1A C2A C21A 122.4(7)
C3A C2A C21A 118.4(8)
C4A C3A C2A 121.1(9)
C4A C3A H3A 119.4
C2A C3A H3A 119.4
C3A C4A C5A 119.3(8)
C3A C4A H4A 120.3
C5A C4A H4A 120.3
C6A C5A C4A 121.1(8)
C6A C5A H5A 119.4
C4A C5A H5A 119.4
C5A C6A C1A 120.8(9)
C5A C6A H6A 119.6
C1A C6A H6A 119.6
N22A C21A C2A 124.7(8)
N22A C21A H21A 117.7
C2A C21A H21A 117.7
C21A N22A O2A 115.6(6)
C21A N22A Mn1 127.5(6)
O2A N22A Mn1 116.9(4)
C1B O1B Mn2 128.1(4)
O1B C1B C6B 119.5(7)
O1B C1B C2B 123.2(7)
C6B C1B C2B 117.2(7)
C3B C2B C1B 119.7(7)
C3B C2B C21B 117.5(7)
C1B C2B C21B 122.7(7)
N22B O2B Mn1 117.7(4)
C4B C3B C2B 121.9(7)
C4B C3B H3B 119.0
C2B C3B H3B 119.0
C3B C4B C5B 119.3(8)
C3B C4B H4B 120.3
C5B C4B H4B 120.3
C6B C5B C4B 119.9(7)
C6B C5B H5B 120.1
C4B C5B H5B 120.1
C5B C6B C1B 121.9(7)
C5B C6B H6B 119.1
C1B C6B H6B 119.1
N22B C21B C2B 123.6(7)
N22B C21B H21B 118.2
C2B C21B H21B 118.2
C21B N22B O2B 113.6(6)
C21B N22B Mn2 128.3(5)
O2B N22B Mn2 118.1(5)
C1C O1C Mn3 130.7(5)
O1C C1C C6C 117.9(8)
O1C C1C C2C 122.1(8)
C6C C1C C2C 120.0(8)
C1C C2C C3C 118.8(8)
C1C C2C C21C 124.9(8)
C3C C2C C21C 116.1(8)
N22C O2C Mn2 118.0(4)
C2C C3C C4C 120.8(9)
C2C C3C H3C 119.6
C4C C3C H3C 119.6
C5C C4C C3C 119.1(9)
C5C C4C H4C 120.5
C3C C4C H4C 120.5
C4C C5C C6C 120.9(10)
C4C C5C H5C 119.6
C6C C5C H5C 119.6
C1C C6C C5C 120.2(9)
C1C C6C H6C 119.9
C5C C6C H6C 119.9
N22C C21C C2C 123.9(8)
N22C C21C H21C 118.1
C2C C21C H21C 118.1
C21C N22C O2C 115.0(6)
C21C N22C Mn3 126.3(6)
O2C N22C Mn3 118.7(4)
C2P' O1P C2P 46.1(13)
C2P' O1P Mn2 126.7(12)
C2P O1P Mn2 128.8(6)
C2P' O1P H1P 128.3
C2P O1P H1P 105.2
Mn2 O1P H1P 104.9
C2P' O1P H1P' 61.0
C2P O1P H1P' 105.1
Mn2 O1P H1P' 105.2
H1P O1P H1P' 105.8
O1P C2P H2P1 109.5
O1P C2P H2P2 109.5
H2P1 C2P H2P2 109.5
O1P C2P H2P3 109.5
H2P1 C2P H2P3 109.5
H2P2 C2P H2P3 109.5
O1P C2P' H1P' 40.3
O1P C2P' H2P4 109.5
H1P' C2P' H2P4 106.2
O1P C2P' H2P5 109.5
H1P' C2P' H2P5 140.3
H2P4 C2P' H2P5 109.5
O1P C2P' H2P6 109.5
H1P' C2P' H2P6 73.5
H2P4 C2P' H2P6 109.5
H2P5 C2P' H2P6 109.5
C2Q O1Q Mn2 124.3(5)
C2Q O1Q H1Q 105.9
Mn2 O1Q H1Q 105.8
O1Q C2Q H2Q1 109.5
O1Q C2Q H2Q2 109.5
H2Q1 C2Q H2Q2 109.5
O1Q C2Q H2Q3 109.5
H2Q1 C2Q H2Q3 109.5
H2Q2 C2Q H2Q3 109.5
C6D C1D C2D 120.5(7)
C6D C1D C11D 120.0(7)
C2D C1D C11D 119.5(7)
C3D C2D C1D 120.4(7)
C3D C2D H2D 119.8
C1D C2D H2D 119.8
C2D C3D C4D 119.0(7)
C2D C3D C31D 121.8(6)
C4D C3D C31D 119.1(6)
C5D C4D C3D 121.6(7)
C5D C4D H4D 119.2
C3D C4D H4D 119.2
C4D C5D C6D 118.4(7)
C4D C5D C51D 120.8(7)
C6D C5D C51D 120.8(7)
C1D C6D C5D 119.9(7)
C1D C6D H6D 120.1
C5D C6D H6D 120.1
O12D C11D O13D 125.8(7)
O12D C11D C1D 118.3(7)
O13D C11D C1D 115.8(7)
C11D O12D Mn3 128.3(5)
C11D O13D Mn1 127.3(4)
O32D C31D O33D 125.8(7)
O32D C31D C3D 117.0(7)
O33D C31D C3D 117.2(6)
C31D O32D Mn4 114.5(5)
C31D O33D Mn5 127.7(5)
O52D C51D O53D 123.4(7)
O52D C51D C5D 122.2(7)
O53D C51D C5D 114.1(7)
C51D O53D H53D 109.5
O1E Mn4 O2 176.7(2)
O1E Mn4 O2G 90.9(2)
O2 Mn4 O2G 91.9(2)
O1E Mn4 N22E 91.1(2)
O2 Mn4 N22E 86.2(2)
O2G Mn4 N22E 176.7(2)
O1E Mn4 O1R 91.1(3)
O2 Mn4 O1R 90.6(2)
O2G Mn4 O1R 87.4(2)
N22E Mn4 O1R 89.9(2)
O1E Mn4 O32D 91.0(3)
O2 Mn4 O32D 87.3(2)
O2G Mn4 O32D 93.3(2)
N22E Mn4 O32D 89.3(2)
O1R Mn4 O32D 177.8(2)
O1E Mn4 Mn5 145.75(17)
O2 Mn4 Mn5 31.01(13)
O2G Mn4 Mn5 120.38(18)
N22E Mn4 Mn5 58.42(18)
O1R Mn4 Mn5 102.98(15)
O32D Mn4 Mn5 74.84(14)
O2 Mn5 O1F 173.6(2)
O2 Mn5 O2E 87.7(2)
O1F Mn5 O2E 96.9(2)
O2 Mn5 N22F 87.4(2)
O1F Mn5 N22F 87.0(2)
O2E Mn5 N22F 163.9(2)
O2 Mn5 O33D 96.8(2)
O1F Mn5 O33D 87.97(19)
O2E Mn5 O33D 86.4(2)
N22F Mn5 O33D 109.4(2)
O2 Mn5 O2I 88.03(19)
O1F Mn5 O2I 88.59(18)
O2E Mn5 O2I 78.05(19)
N22F Mn5 O2I 86.5(2)
O33D Mn5 O2I 163.54(18)
O2 Mn5 Mn4 30.84(14)
O1F Mn5 Mn4 155.51(14)
O2E Mn5 Mn4 64.17(14)
N22F Mn5 Mn4 115.61(18)
O33D Mn5 Mn4 75.98(14)
O2I Mn5 Mn4 101.55(12)
O2 Mn6 O1G 173.1(3)
O2 Mn6 O2F 91.3(2)
O1G Mn6 O2F 89.6(2)
O2 Mn6 N22G 89.4(2)
O1G Mn6 N22G 90.8(2)
O2F Mn6 N22G 171.3(3)
O2 Mn6 O1T 85.8(2)
O1G Mn6 O1T 87.4(2)
O2F Mn6 O1T 84.1(2)
N22G Mn6 O1T 104.6(3)
O2 Mn6 O1S 92.1(3)
O1G Mn6 O1S 94.8(3)
O2F Mn6 O1S 85.6(3)
N22G Mn6 O1S 85.7(3)
O1T Mn6 O1S 169.5(2)
Mn6 O2 Mn4 120.1(2)
Mn6 O2 Mn5 120.0(3)
Mn4 O2 Mn5 118.1(2)
C1E O1E Mn4 130.3(5)
O1E C1E C6E 117.2(8)
O1E C1E C2E 122.9(7)
C6E C1E C2E 119.9(8)
C1E C2E C3E 117.6(7)
C1E C2E C21E 125.0(7)
C3E C2E C21E 117.3(7)
N22E O2E Mn5 110.8(4)
N22E O2E Mn7 126.4(4)
Mn5 O2E Mn7 102.1(2)
C4E C3E C2E 122.2(8)
C4E C3E H3E 118.9
C2E C3E H3E 118.9
C3E C4E C5E 119.3(8)
C3E C4E H4E 120.4
C5E C4E H4E 120.4
C6E C5E C4E 120.8(8)
C6E C5E H5E 119.6
C4E C5E H5E 119.6
C5E C6E C1E 120.0(8)
C5E C6E H6E 120.0
C1E C6E H6E 120.0
N22E C21E C2E 123.8(7)
N22E C21E H21E 118.1
C2E C21E H21E 118.1
C21E N22E O2E 115.0(6)
C21E N22E Mn4 125.7(5)
O2E N22E Mn4 119.1(4)
O1F C1F C6F 118.8(7)
O1F C1F C2F 122.1(7)
C6F C1F C2F 118.7(8)
C1F O1F Mn5 121.5(5)
C1F O1F Mn8 111.8(4)
Mn5 O1F Mn8 113.7(2)
N22F O2F Mn6 114.7(4)
C3F C2F C1F 119.2(7)
C3F C2F C21F 118.7(8)
C1F C2F C21F 122.1(7)
C4F C3F C2F 122.1(8)
C4F C3F H3F 118.9
C2F C3F H3F 118.9
C5F C4F C3F 118.1(9)
C5F C4F H4F 121.0
C3F C4F H4F 121.0
C4F C5F C6F 121.6(9)
C4F C5F H5F 119.2
C6F C5F H5F 119.2
C1F C6F C5F 120.1(8)
C1F C6F H6F 120.0
C5F C6F H6F 120.0
N22F C21F C2F 124.0(8)
N22F C21F H21F 118.0
C2F C21F H21F 118.0
C21F N22F O2F 117.6(6)
C21F N22F Mn5 126.4(5)
O2F N22F Mn5 116.0(5)
C1G O1G Mn6 130.9(5)
O1G C1G C6G 118.8(8)
O1G C1G C2G 123.1(7)
C6G C1G C2G 118.0(8)
C3G C2G C1G 119.5(8)
C3G C2G C21G 118.5(8)
C1G C2G C21G 121.9(7)
N22G O2G Mn4 117.2(4)
C4G C3G C2G 120.7(9)
C4G C3G H3G 119.6
C2G C3G H3G 119.6
C3G C4G C5G 119.4(8)
C3G C4G H4G 120.3
C5G C4G H4G 120.3
C6G C5G C4G 119.4(9)
C6G C5G H5G 120.3
C4G C5G H5G 120.3
C5G C6G C1G 122.3(10)
C5G C6G H6G 118.9
C1G C6G H6G 118.9
N22G C21G C2G 126.2(8)
N22G C21G H21G 116.9
C2G C21G H21G 116.9
C21G N22G O2G 115.5(6)
C21G N22G Mn6 126.1(6)
O2G N22G Mn6 118.0(4)
C2R O1R Mn4 117.5(6)
C2R O1R H1R 107.7
Mn4 O1R H1R 107.7
C2R O1R H1R' 0.5
Mn4 O1R H1R' 117.4
H1R O1R H1R' 107.3
O1R C2R H1R' 0.6
O1R C2R H2R1 109.5
H1R' C2R H2R1 109.6
O1R C2R H2R2 109.5
H1R' C2R H2R2 108.9
H2R1 C2R H2R2 109.5
O1R C2R H2R3 109.5
H1R' C2R H2R3 110.0
H2R1 C2R H2R3 109.5
H2R2 C2R H2R3 109.5
C2S' O1S C2S 40.4(13)
C2S' O1S Mn6 141.3(14)
C2S O1S Mn6 113.3(8)
C2S' O1S H1S 71.2
C2S O1S H1S 108.8
Mn6 O1S H1S 109.0
C2S' O1S H1S' 107.3
C2S O1S H1S' 108.8
Mn6 O1S H1S' 109.1
H1S O1S H1S' 107.7
O1S C2S H2S1 109.5
O1S C2S H2S2 109.5
H2S1 C2S H2S2 109.5
O1S C2S H2S3 109.5
H2S1 C2S H2S3 109.5
H2S2 C2S H2S3 109.5
O1S C2S' H1S 48.1
O1S C2S' H2S4 109.5
H1S C2S' H2S4 98.7
O1S C2S' H2S5 109.5
H1S C2S' H2S5 149.6
H2S4 C2S' H2S5 109.5
O1S C2S' H2S6 109.5
H1S C2S' H2S6 69.7
H2S4 C2S' H2S6 109.5
H2S5 C2S' H2S6 109.5
C2T O1T Mn6 130.5(7)
C2T O1T H1T 103.9
Mn6 O1T H1T 104.4
O1T C2T H2T1 109.5
O1T C2T H2T2 109.5
H2T1 C2T H2T2 109.5
O1T C2T H2T3 109.5
H2T1 C2T H2T3 109.5
H2T2 C2T H2T3 109.5
O1H Mn7 O3 177.4(2)
O1H Mn7 O2I 92.5(2)
O3 Mn7 O2I 87.9(2)
O1H Mn7 N22H 89.3(2)
O3 Mn7 N22H 89.8(2)
O2I Mn7 N22H 168.5(2)
O1H Mn7 O13K 88.1(2)
O3 Mn7 O13K 94.38(19)
O2I Mn7 O13K 94.8(2)
N22H Mn7 O13K 96.6(2)
O1H Mn7 O2E 95.3(2)
O3 Mn7 O2E 82.26(18)
O2I Mn7 O2E 79.58(19)
N22H Mn7 O2E 89.0(2)
O13K Mn7 O2E 173.5(2)
O1H Mn7 Mn9 148.01(16)
O3 Mn7 Mn9 30.83(14)
O2I Mn7 Mn9 117.64(14)
N22H Mn7 Mn9 59.01(18)
O13K Mn7 Mn9 99.05(13)
O2E Mn7 Mn9 80.92(12)
O1I Mn8 O3 175.9(2)
O1I Mn8 O2J 88.6(2)
O3 Mn8 O2J 92.6(2)
O1I Mn8 N22I 88.9(2)
O3 Mn8 N22I 89.6(2)
O2J Mn8 N22I 175.6(2)
O1I Mn8 O1F 98.9(2)
O3 Mn8 O1F 84.74(19)
O2J Mn8 O1F 101.1(2)
N22I Mn8 O1F 82.9(2)
O1J Mn9 O3 175.9(2)
O1J Mn9 O2H 88.3(2)
O3 Mn9 O2H 93.4(2)
O1J Mn9 N22J 90.3(2)
O3 Mn9 N22J 88.3(2)
O2H Mn9 N22J 176.2(2)
O1J Mn9 O1V 97.0(2)
O3 Mn9 O1V 86.75(19)
O2H Mn9 O1V 92.0(2)
N22J Mn9 O1V 84.7(2)
O1J Mn9 O1U 87.5(2)
O3 Mn9 O1U 88.62(19)
O2H Mn9 O1U 95.3(2)
N22J Mn9 O1U 88.2(2)
O1V Mn9 O1U 171.62(19)
O1J Mn9 Mn7 150.91(17)
O3 Mn9 Mn7 31.05(15)
O2H Mn9 Mn7 62.61(14)
N22J Mn9 Mn7 118.71(16)
O1V Mn9 Mn7 84.19(13)
O1U Mn9 Mn7 95.40(12)
Mn8 O3 Mn9 121.4(2)
Mn8 O3 Mn7 120.4(2)
Mn9 O3 Mn7 118.1(3)
C1H O1H Mn7 123.7(5)
O1H C1H C2H 122.2(7)
O1H C1H C6H 118.3(8)
C2H C1H C6H 119.4(8)
C1H C2H C3H 118.7(8)
C1H C2H C21H 122.3(8)
C3H C2H C21H 119.0(9)
N22H O2H Mn9 114.2(4)
C4H C3H C2H 121.9(10)
C4H C3H H3H 119.1
C2H C3H H3H 119.1
C3H C4H C5H 118.9(10)
C3H C4H H4H 120.5
C5H C4H H4H 120.5
C4H C5H C6H 122.2(10)
C4H C5H H5H 118.9
C6H C5H H5H 118.9
C5H C6H C1H 118.8(9)
C5H C6H H6H 120.6
C1H C6H H6H 120.6
N22H C21H C2H 123.8(8)
N22H C21H H21H 118.1
C2H C21H H21H 118.1
C21H N22H O2H 116.6(7)
C21H N22H Mn7 125.3(6)
O2H N22H Mn7 118.0(4)
C1I O1I Mn8 132.0(5)
O1I C1I C6I 118.7(7)
O1I C1I C2I 121.3(7)
C6I C1I C2I 120.0(7)
C1I C2I C3I 117.9(7)
C1I C2I C21I 123.3(6)
C3I C2I C21I 118.7(6)
N22I O2I Mn7 113.1(4)
N22I O2I Mn5 104.4(4)
Mn7 O2I Mn5 98.86(18)
C4I C3I C2I 122.4(7)
C4I C3I H3I 118.8
C2I C3I H3I 118.8
C3I C4I C5I 117.4(7)
C3I C4I H4I 121.3
C5I C4I H4I 121.3
C6I C5I C4I 122.6(8)
C6I C5I H5I 118.7
C4I C5I H5I 118.7
C5I C6I C1I 119.8(7)
C5I C6I H6I 120.1
C1I C6I H6I 120.1
N22I C21I C2I 121.9(6)
N22I C21I H21I 119.0
C2I C21I H21I 119.0
C21I N22I O2I 115.2(5)
C21I N22I Mn8 129.6(5)
O2I N22I Mn8 114.8(4)
O1J C1J C2J 123.4(7)
O1J C1J C6J 117.6(8)
C2J C1J C6J 118.9(7)
C1J O1J Mn9 129.3(5)
N22J O2J Mn8 118.0(4)
C1J C2J C3J 119.8(7)
C1J C2J C21J 122.2(7)
C3J C2J C21J 117.8(8)
C4J C3J C2J 119.6(8)
C4J C3J H3J 120.2
C2J C3J H3J 120.2
C5J C4J C3J 119.9(8)
C5J C4J H4J 120.1
C3J C4J H4J 120.1
C4J C5J C6J 122.4(8)
C4J C5J H5J 118.8
C6J C5J H5J 118.8
C5J C6J C1J 119.3(8)
C5J C6J H6J 120.4
C1J C6J H6J 120.4
N22J C21J C2J 124.0(8)
N22J C21J H21J 118.0
C2J C21J H21J 118.0
C21J N22J O2J 114.7(6)
C21J N22J Mn9 126.7(6)
O2J N22J Mn9 118.5(4)
C2U O1U Mn9 119.9(4)
C2U O1U H1U 106.7
Mn9 O1U H1U 107.1
O1U C2U H2U1 109.5
O1U C2U H2U2 109.5
H2U1 C2U H2U2 109.5
O1U C2U H2U3 109.5
H2U1 C2U H2U3 109.5
H2U2 C2U H2U3 109.5
C2V O1V Mn9 122.1(5)
C2V O1V H1V 106.5
Mn9 O1V H1V 106.6
O1V C2V H2V1 109.5
O1V C2V H2V2 109.5
H2V1 C2V H2V2 109.5
O1V C2V H2V3 109.5
H2V1 C2V H2V3 109.5
H2V2 C2V H2V3 109.5
C2K C1K C6K 120.4(7)
C2K C1K C11K 118.8(6)
C6K C1K C11K 120.9(7)
C1K C2K C3K 119.7(6)
C1K C2K H2K 120.2
C3K C2K H2K 120.2
C4K C3K C2K 119.7(7)
C4K C3K C31K 118.6(7)
C2K C3K C31K 121.6(7)
C3K C4K C5K 121.2(7)
C3K C4K H4K 119.4
C5K C4K H4K 119.4
C4K C5K C6K 118.8(6)
C4K C5K C51K 118.4(6)
C6K C5K C51K 122.8(7)
C1K C6K C5K 120.2(7)
C1K C6K H6K 119.9
C5K C6K H6K 119.9
O12K C11K O13K 125.3(7)
O12K C11K C1K 118.3(7)
O13K C11K C1K 116.3(7)
C11K O13K Mn7 123.7(5)
O33K C31K O32K 123.9(7)
O33K C31K C3K 122.4(7)
O32K C31K C3K 113.6(6)
C31K O32K H32K 109.5
O53K C51K O52K 125.3(7)
O53K C51K C5K 117.5(7)
O52K C51K C5K 117.1(6)
C51K O52K Mn10 125.0(4)
C51K O53K Mn11 133.2(5)
O1L Mn10 O4 170.2(2)
O1L Mn10 O2N 88.1(2)
O4 Mn10 O2N 91.5(2)
O1L Mn10 N22L 90.1(2)
O4 Mn10 N22L 86.9(2)
O2N Mn10 N22L 160.0(2)
O1L Mn10 O52K 95.7(2)
O4 Mn10 O52K 93.9(2)
O2N Mn10 O52K 103.0(2)
N22L Mn10 O52K 97.0(2)
O1L Mn10 Mn11 149.32(17)
O4 Mn10 Mn11 31.81(16)
O2N Mn10 Mn11 122.55(15)
N22L Mn10 Mn11 60.52(17)
O52K Mn10 Mn11 80.37(14)
O4 Mn11 O1M 173.7(2)
O4 Mn11 O2L 89.5(2)
O1M Mn11 O2L 88.3(2)
O4 Mn11 N22M 90.2(2)
O1M Mn11 N22M 90.4(3)
O2L Mn11 N22M 165.0(2)
O4 Mn11 O53K 90.0(2)
O1M Mn11 O53K 96.1(2)
O2L Mn11 O53K 98.7(2)
N22M Mn11 O53K 96.3(2)
O4 Mn11 Mn10 32.12(15)
O1M Mn11 Mn10 149.39(17)
O2L Mn11 Mn10 65.36(15)
N22M Mn11 Mn10 119.1(2)
O53K Mn11 Mn10 74.16(14)
O4 Mn11 Mn12 30.32(15)
O1M Mn11 Mn12 149.62(17)
O2L Mn11 Mn12 118.50(17)
N22M Mn11 Mn12 59.9(2)
O53K Mn11 Mn12 93.74(14)
Mn10 Mn11 Mn12 60.97(4)
O4 Mn12 O1N 172.8(2)
O4 Mn12 O2M 92.7(2)
O1N Mn12 O2M 88.5(2)
O4 Mn12 N22N 88.3(2)
O1N Mn12 N22N 91.1(3)
O2M Mn12 N22N 175.8(2)
O4 Mn12 O1W 95.8(2)
O1N Mn12 O1W 91.4(2)
O2M Mn12 O1W 85.5(2)
N22N Mn12 O1W 90.3(2)
O4 Mn12 O1X 84.29(19)
O1N Mn12 O1X 88.46(19)
O2M Mn12 O1X 98.4(2)
N22N Mn12 O1X 85.8(2)
O1W Mn12 O1X 176.13(19)
O4 Mn12 Mn11 30.01(15)
O1N Mn12 Mn11 150.60(16)
O2M Mn12 Mn11 62.68(16)
N22N Mn12 Mn11 118.1(2)
O1W Mn12 Mn11 91.69(14)
O1X Mn12 Mn11 90.29(14)
Mn11 O4 Mn10 116.1(3)
Mn11 O4 Mn12 119.7(3)
Mn10 O4 Mn12 119.8(3)
C1L O1L Mn10 131.4(5)
O1L C1L C2L 123.6(7)
O1L C1L C6L 116.9(7)
C2L C1L C6L 119.5(8)
C3L C2L C1L 118.6(8)
C3L C2L C21L 119.1(8)
C1L C2L C21L 122.3(7)
N22L O2L Mn11 114.2(4)
C4L C3L C2L 122.1(9)
C4L C3L H3L 118.9
C2L C3L H3L 118.9
C3L C4L C5L 119.4(8)
C3L C4L H4L 120.3
C5L C4L H4L 120.3
C4L C5L C6L 121.3(9)
C4L C5L H5L 119.3
C6L C5L H5L 119.3
C5L C6L C1L 119.0(9)
C5L C6L H6L 120.5
C1L C6L H6L 120.5
N22L C21L C2L 125.5(8)
N22L C21L H21L 117.2
C2L C21L H21L 117.2
C21L N22L O2L 115.0(6)
C21L N22L Mn10 126.9(6)
O2L N22L Mn10 118.1(4)
C1M O1M Mn11 131.0(5)
O1M C1M C6M 118.9(8)
O1M C1M C2M 122.0(7)
C6M C1M C2M 119.0(8)
C3M C2M C1M 118.1(8)
C3M C2M C21M 117.4(8)
C1M C2M C21M 123.9(7)
N22M O2M Mn12 119.0(4)
C4M C3M C2M 122.8(8)
C4M C3M H3M 118.6
C2M C3M H3M 118.6
C3M C4M C5M 117.5(8)
C3M C4M H4M 121.3
C5M C4M H4M 121.3
C4M C5M C6M 121.0(9)
C4M C5M H5M 119.5
C6M C5M H5M 119.5
C1M C6M C5M 121.5(9)
C1M C6M H6M 119.2
C5M C6M H6M 119.2
N22M C21M C2M 123.9(8)
N22M C21M H21M 118.0
C2M C21M H21M 118.0
C21M N22M O2M 114.8(6)
C21M N22M Mn11 127.3(6)
O2M N22M Mn11 117.9(4)
O1N C1N C6N 120.0(7)
O1N C1N C2N 123.9(7)
C6N C1N C2N 116.2(7)
C1N O1N Mn12 128.0(5)
N22N O2N Mn10 118.1(4)
C3N C2N C1N 120.3(7)
C3N C2N C21N 117.6(7)
C1N C2N C21N 121.9(7)
C4N C3N C2N 121.8(8)
C4N C3N H3N 119.1
C2N C3N H3N 119.1
C3N C4N C5N 118.5(8)
C3N C4N H4N 120.8
C5N C4N H4N 120.8
C6N C5N C4N 121.4(8)
C6N C5N H5N 119.3
C4N C5N H5N 119.3
C5N C6N C1N 121.8(8)
C5N C6N H6N 119.1
C1N C6N H6N 119.1
N22N C21N C2N 124.9(7)
N22N C21N H21N 117.5
C2N C21N H21N 117.5
C21N N22N O2N 116.1(6)
C21N N22N Mn12 126.1(5)
O2N N22N Mn12 117.7(5)
C2W O1W Mn12 126.5(4)
C2W O1W H1W 105.1
Mn12 O1W H1W 105.5
O1W C2W H2W1 109.5
O1W C2W H2W2 109.5
H2W1 C2W H2W2 109.5
O1W C2W H2W3 109.5
H2W1 C2W H2W3 109.5
H2W2 C2W H2W3 109.5
C2X O1X Mn12 125.7(5)
C2X O1X H1X 105.2
Mn12 O1X H1X 105.5
O1X C2X H2X1 109.5
O1X C2X H2X2 109.5
H2X1 C2X H2X2 109.5
O1X C2X H2X3 109.5
H2X1 C2X H2X3 109.5
H2X2 C2X H2X3 109.5
C1Z O1Z H1Z 108.7
O1Z C1Z H1Z1 109.5
O1Z C1Z H1Z2 110.2
H1Z1 C1Z H1Z2 109.5
O1Z C1Z H1Z3 108.8
H1Z1 C1Z H1Z3 109.5
H1Z2 C1Z H1Z3 109.5
C2Z O2Z H2Z 109.2
O2Z C2Z H2Z1 109.4
O2Z C2Z H2Z2 109.3
H2Z1 C2Z H2Z2 109.5
O2Z C2Z H2Z3 109.8
H2Z1 C2Z H2Z3 109.5
H2Z2 C2Z H2Z3 109.5

loop_
_geom_bond_atom_site_label_1
_geom_bond_atom_site_label_2
_geom_bond_distance
Mn1 O1A 1.856(5)
Mn1 O1 1.874(5)
Mn1 O2B 1.925(5)
Mn1 N22A 2.011(7)
Mn1 O13D 2.094(5)
Mn1 Mn3 3.1650(17)
Mn2 O1 1.873(5)
Mn2 O1B 1.896(5)
Mn2 O2C 1.908(5)
Mn2 N22B 2.002(6)
Mn2 O1P 2.272(5)
Mn2 O1Q 2.278(5)
Mn2 Mn3 3.2357(18)
Mn3 O1C 1.874(5)
Mn3 O1 1.879(5)
Mn3 O2A 1.916(5)
Mn3 N22C 1.997(6)
Mn3 O12D 2.126(5)
C1A O1A 1.333(8)
C1A C6A 1.394(10)
C1A C2A 1.397(11)
O2A N22A 1.400(7)
C2A C3A 1.407(10)
C2A C21A 1.435(10)
C3A C4A 1.366(11)
C3A H3A 0.9500
C4A C5A 1.371(12)
C4A H4A 0.9500
C5A C6A 1.368(11)
C5A H5A 0.9500
C6A H6A 0.9500
C21A N22A 1.287(9)
C21A H21A 0.9500
O1B C1B 1.339(9)
C1B C6B 1.414(10)
C1B C2B 1.428(9)
C2B C3B 1.393(10)
C2B C21B 1.447(10)
O2B N22B 1.377(7)
C3B C4B 1.375(10)
C3B H3B 0.9500
C4B C5B 1.404(10)
C4B H4B 0.9500
C5B C6B 1.384(10)
C5B H5B 0.9500
C6B H6B 0.9500
C21B N22B 1.275(9)
C21B H21B 0.9500
O1C C1C 1.338(9)
C1C C6C 1.385(11)
C1C C2C 1.399(11)
C2C C3C 1.399(11)
C2C C21C 1.452(11)
O2C N22C 1.371(8)
C3C C4C 1.400(12)
C3C H3C 0.9500
C4C C5C 1.373(13)
C4C H4C 0.9500
C5C C6C 1.389(12)
C5C H5C 0.9500
C6C H6C 0.9500
C21C N22C 1.297(9)
C21C H21C 0.9500
O1P C2P' 1.27(2)
O1P C2P 1.384(14)
O1P H1P 0.8403
O1P H1P' 0.8401
C2P H2P1 0.9800
C2P H2P2 0.9800
C2P H2P3 0.9800
C2P' H1P' 1.1375
C2P' H2P4 0.9800
C2P' H2P5 0.9800
C2P' H2P6 0.9800
O1Q C2Q 1.511(10)
O1Q H1Q 0.8398
C2Q H2Q1 0.9800
C2Q H2Q2 0.9800
C2Q H2Q3 0.9800
C1D C6D 1.375(10)
C1D C2D 1.382(9)
C1D C11D 1.509(9)
C2D C3D 1.377(9)
C2D H2D 0.9500
C3D C4D 1.386(9)
C3D C31D 1.509(9)
C4D C5D 1.380(9)
C4D H4D 0.9500
C5D C6D 1.409(10)
C5D C51D 1.481(10)
C6D H6D 0.9500
C11D O12D 1.246(8)
C11D O13D 1.285(9)
C31D O32D 1.256(8)
C31D O33D 1.267(8)
O32D Mn4 2.276(5)
O33D Mn5 2.136(5)
C51D O52D 1.237(9)
C51D O53D 1.294(8)
O53D H53D 0.8400
Mn4 O1E 1.857(6)
Mn4 O2 1.877(5)
Mn4 O2G 1.914(5)
Mn4 N22E 2.030(6)
Mn4 O1R 2.266(6)
Mn4 Mn5 3.2281(17)
Mn5 O2 1.886(4)
Mn5 O1F 1.934(5)
Mn5 O2E 1.961(5)
Mn5 N22F 2.004(6)
Mn5 O2I 2.395(5)
Mn6 O2 1.866(5)
Mn6 O1G 1.871(5)
Mn6 O2F 1.912(6)
Mn6 N22G 2.001(6)
Mn6 O1T 2.253(6)
Mn6 O1S 2.277(7)
O1E C1E 1.344(9)
C1E C6E 1.407(11)
C1E C2E 1.408(11)
C2E C3E 1.412(10)
C2E C21E 1.413(10)
O2E N22E 1.380(7)
O2E Mn7 2.318(5)
C3E C4E 1.368(11)
C3E H3E 0.9500
C4E C5E 1.387(12)
C4E H4E 0.9500
C5E C6E 1.380(11)
C5E H5E 0.9500
C6E H6E 0.9500
C21E N22E 1.318(9)
C21E H21E 0.9500
C1F O1F 1.376(9)
C1F C6F 1.382(11)
C1F C2F 1.403(10)
O1F Mn8 2.342(5)
O2F N22F 1.358(7)
C2F C3F 1.394(11)
C2F C21F 1.435(10)
C3F C4F 1.372(12)
C3F H3F 0.9500
C4F C5F 1.370(13)
C4F H4F 0.9500
C5F C6F 1.397(12)
C5F H5F 0.9500
C6F H6F 0.9500
C21F N22F 1.291(10)
C21F H21F 0.9500
O1G C1G 1.332(9)
C1G C6G 1.380(11)
C1G C2G 1.419(11)
C2G C3G 1.395(10)
C2G C21G 1.434(10)
O2G N22G 1.364(7)
C3G C4G 1.374(12)
C3G H3G 0.9500
C4G C5G 1.411(13)
C4G H4G 0.9500
C5G C6G 1.369(11)
C5G H5G 0.9500
C6G H6G 0.9500
C21G N22G 1.291(9)
C21G H21G 0.9500
O1R C2R 1.572(15)
O1R H1R 0.8400
O1R H1R' 0.8401
C2R H1R' 0.7319
C2R H2R1 0.9800
C2R H2R2 0.9800
C2R H2R3 0.9800
O1S C2S' 1.16(2)
O1S C2S 1.633(19)
O1S H1S 0.9899
O1S H1S' 0.9900
C2S H2S1 0.9800
C2S H2S2 0.9800
C2S H2S3 0.9800
C2S' H1S 1.2591
C2S' H2S4 0.9800
C2S' H2S5 0.9800
C2S' H2S6 0.9800
O1T C2T 1.350(9)
O1T H1T 0.8403
C2T H2T1 0.9800
C2T H2T2 0.9800
C2T H2T3 0.9800
Mn7 O1H 1.876(5)
Mn7 O3 1.891(4)
Mn7 O2I 1.980(5)
Mn7 N22H 1.991(6)
Mn7 O13K 2.132(5)
Mn7 Mn9 3.2333(15)
Mn8 O1I 1.834(5)
Mn8 O3 1.853(5)
Mn8 O2J 1.890(5)
Mn8 N22I 1.976(6)
Mn9 O1J 1.862(5)
Mn9 O3 1.879(4)
Mn9 O2H 1.927(5)
Mn9 N22J 2.000(6)
Mn9 O1V 2.245(5)
Mn9 O1U 2.293(5)
O1H C1H 1.335(10)
C1H C2H 1.403(11)
C1H C6H 1.416(11)
C2H C3H 1.413(12)
C2H C21H 1.447(11)
O2H N22H 1.377(7)
C3H C4H 1.361(13)
C3H H3H 0.9500
C4H C5H 1.379(14)
C4H H4H 0.9500
C5H C6H 1.390(13)
C5H H5H 0.9500
C6H H6H 0.9500
C21H N22H 1.280(9)
C21H H21H 0.9500
O1I C1I 1.351(8)
C1I C6I 1.382(10)
C1I C2I 1.406(10)
C2I C3I 1.410(9)
C2I C21I 1.446(9)
O2I N22I 1.377(7)
C3I C4I 1.370(10)
C3I H3I 0.9500
C4I C5I 1.390(10)
C4I H4I 0.9500
C5I C6I 1.368(9)
C5I H5I 0.9500
C6I H6I 0.9500
C21I N22I 1.289(8)
C21I H21I 0.9500
C1J O1J 1.324(9)
C1J C2J 1.408(11)
C1J C6J 1.414(10)
O2J N22J 1.391(7)
C2J C3J 1.423(10)
C2J C21J 1.464(10)
C3J C4J 1.383(11)
C3J H3J 0.9500
C4J C5J 1.375(12)
C4J H4J 0.9500
C5J C6J 1.377(11)
C5J H5J 0.9500
C6J H6J 0.9500
C21J N22J 1.259(8)
C21J H21J 0.9500
O1U C2U 1.450(8)
O1U H1U 0.8400
C2U H2U1 0.9800
C2U H2U2 0.9800
C2U H2U3 0.9800
O1V C2V 1.435(11)
O1V H1V 0.8401
C2V H2V1 0.9800
C2V H2V2 0.9800
C2V H2V3 0.9800
C1K C2K 1.390(10)
C1K C6K 1.395(9)
C1K C11K 1.526(9)
C2K C3K 1.412(9)
C2K H2K 0.9500
C3K C4K 1.384(9)
C3K C31K 1.478(10)
C4K C5K 1.398(10)
C4K H4K 0.9500
C5K C6K 1.411(9)
C5K C51K 1.494(9)
C6K H6K 0.9500
C11K O12K 1.244(9)
C11K O13K 1.250(9)
C31K O33K 1.204(8)
C31K O32K 1.329(8)
O32K H32K 0.8400
C51K O53K 1.246(8)
C51K O52K 1.281(8)
O52K Mn10 2.107(5)
O53K Mn11 2.121(5)
Mn10 O1L 1.861(5)
Mn10 O4 1.878(5)
Mn10 O2N 1.905(5)
Mn10 N22L 2.019(6)
Mn10 Mn11 3.1732(17)
Mn11 O4 1.862(5)
Mn11 O1M 1.875(5)
Mn11 O2L 1.921(5)
Mn11 N22M 2.002(6)
Mn11 Mn12 3.2349(18)
Mn12 O4 1.879(5)
Mn12 O1N 1.894(5)
Mn12 O2M 1.899(5)
Mn12 N22N 1.983(6)
Mn12 O1W 2.255(5)
Mn12 O1X 2.280(5)
O1L C1L 1.331(9)
C1L C2L 1.416(11)
C1L C6L 1.416(10)
C2L C3L 1.407(10)
C2L C21L 1.424(10)
O2L N22L 1.396(7)
C3L C4L 1.361(11)
C3L H3L 0.9500
C4L C5L 1.390(12)
C4L H4L 0.9500
C5L C6L 1.400(11)
C5L H5L 0.9500
C6L H6L 0.9500
C21L N22L 1.282(9)
C21L H21L 0.9500
O1M C1M 1.352(9)
C1M C6M 1.366(10)
C1M C2M 1.415(10)
C2M C3M 1.398(11)
C2M C21M 1.435(11)
O2M N22M 1.365(8)
C3M C4M 1.381(11)
C3M H3M 0.9500
C4M C5M 1.385(11)
C4M H4M 0.9500
C5M C6M 1.386(11)
C5M H5M 0.9500
C6M H6M 0.9500
C21M N22M 1.291(9)
C21M H21M 0.9500
C1N O1N 1.316(9)
C1N C6N 1.421(10)
C1N C2N 1.428(10)
O2N N22N 1.385(7)
C2N C3N 1.396(10)
C2N C21N 1.453(10)
C3N C4N 1.360(10)
C3N H3N 0.9500
C4N C5N 1.408(11)
C4N H4N 0.9500
C5N C6N 1.355(10)
C5N H5N 0.9500
C6N H6N 0.9500
C21N N22N 1.284(9)
C21N H21N 0.9500
O1W C2W 1.436(8)
O1W H1W 0.8399
C2W H2W1 0.9800
C2W H2W2 0.9800
C2W H2W3 0.9800
O1X C2X 1.440(8)
O1X H1X 0.8399
C2X H2X1 0.9800
C2X H2X2 0.9800
C2X H2X3 0.9800
O1Z C1Z 1.48(3)
O1Z H1Z 0.8399
C1Z H1Z1 0.9800
C1Z H1Z2 0.9800
C1Z H1Z3 0.9799
O2Z C2Z 1.850(19)
O2Z H2Z 0.8400
C2Z H2Z1 0.9799
C2Z H2Z2 0.9800
C2Z H2Z3 0.9800
